data_4125217
loop_
_publ_author_name
'Liu, Zhichang'
'Samanta, Avik'
'Lei, Juying'
'Sun, Junling'
'Wang, Yuping'
'Stoddart, J. Fraser'

_publ_section_title
;
 Cation-Dependent Gold Recovery with \a-Cyclodextrin Facilitated by
 Second-Sphere Coordination.
;
_journal_issue 36
_journal_name_full 'Journal of the American Chemical Society'
_journal_page_first 11643
_journal_page_last 11653
_journal_paper_doi 10.1021/jacs.6b04986
_journal_volume 138
_journal_year 2016
_chemical_absolute_configuration ad
_chemical_formula_moiety '0.8(Au Cl4), 0.8(Na), C42 H72 O36, C42 H70 O35, 5(H2 O)'
_chemical_formula_sum 'C84 H152 Au0.8 Cl3.2 Na0.8 O76'
_chemical_formula_weight 2667.45
_chemical_name_systematic
;
 ?
;
_space_group_crystal_system monoclinic
_space_group_IT_number 4
_space_group_name_Hall 'P 2yb'
_space_group_name_H-M_alt 'P 1 21 1'
_symmetry_space_group_name_Hall 'P 2yb'
_symmetry_space_group_name_H-M 'P 1 21 1'
_atom_sites_solution_hydrogens mixed
_atom_sites_solution_primary dual
_audit_creation_date 2014-05-02
_audit_creation_method
;
Olex2 1.2
(compiled 2014.03.20 svn.r2914 for OlexSys, GUI svn.r4816)
;
_cell_angle_alpha 90
_cell_angle_beta 108.952(3)
_cell_angle_gamma 90
_cell_formula_units_Z 2
_cell_length_a 15.7324(9)
_cell_length_b 24.3405(13)
_cell_length_c 19.2739(12)
_cell_measurement_reflns_used 9156
_cell_measurement_temperature 100(2)
_cell_measurement_theta_max 65.157
_cell_measurement_theta_min 4.368
_cell_volume 6980.5(7)
_computing_cell_refinement 'SAINT V7.23A (Bruker, 2005)'
_computing_data_collection 'APEX2 V2.1-4 (Bruker, 2007)'
_computing_data_reduction 'Bruker SAINT'
_computing_molecular_graphics 'Olex2 (Dolomanov et al., 2009)'
_computing_publication_material 'Olex2 (Dolomanov et al., 2009)'
_computing_structure_refinement 'XL (Sheldrick, 2008)'
_computing_structure_solution 'XM (Sheldrick, 2008)'
_diffrn_ambient_temperature 100(2)
_diffrn_detector_area_resol_mean 8
_diffrn_measured_fraction_theta_full 0.944
_diffrn_measured_fraction_theta_max 0.995
_diffrn_measurement_device_type 'Bruker Kappa APEX CCD area detector'
_diffrn_measurement_method '\f and \w scans'
_diffrn_radiation_monochromator 'Quazar optics'
_diffrn_radiation_type CuK\a
_diffrn_radiation_wavelength 1.54178
_diffrn_reflns_av_R_equivalents 0.0464
_diffrn_reflns_av_unetI/netI 0.0297
_diffrn_reflns_Laue_measured_fraction_full 0.944
_diffrn_reflns_Laue_measured_fraction_max 0.995
_diffrn_reflns_limit_h_max 18
_diffrn_reflns_limit_h_min -18
_diffrn_reflns_limit_k_max 28
_diffrn_reflns_limit_k_min -26
_diffrn_reflns_limit_l_max 22
_diffrn_reflns_limit_l_min -22
_diffrn_reflns_number 134887
_diffrn_reflns_point_group_measured_fraction_full 0.929
_diffrn_reflns_point_group_measured_fraction_max 0.980
_diffrn_reflns_theta_full 67.679
_diffrn_reflns_theta_max 65.279
_diffrn_reflns_theta_min 2.424
_diffrn_source microsource
_exptl_absorpt_coefficient_mu 3.013
_exptl_absorpt_correction_T_max 0.7526
_exptl_absorpt_correction_T_min 0.5763
_exptl_absorpt_correction_type multi-scan
_exptl_absorpt_process_details
;
SADABS-2012/1 (Bruker,2012) was used for absorption correction.
wR2(int) was 0.0802 before and 0.0632 after correction.
The Ratio of minimum to maximum transmission is 0.7657.
The \l/2 correction factor is 0.0015.
;
_exptl_crystal_colour yellow
_exptl_crystal_colour_primary yellow
_exptl_crystal_density_diffrn 1.269
_exptl_crystal_description block
_exptl_crystal_F_000 2781
_exptl_crystal_size_max 0.316
_exptl_crystal_size_mid 0.225
_exptl_crystal_size_min 0.098
_refine_diff_density_max 1.958
_refine_diff_density_min -0.579
_refine_diff_density_rms 0.084
_refine_ls_abs_structure_details
;
 Flack x determined using 10822 quotients [(I+)-(I-)]/[(I+)+(I-)]
 (Parsons and Flack (2004), Acta Cryst. A60, s61).
;
_refine_ls_abs_structure_Flack -0.002(2)
_refine_ls_extinction_method none
_refine_ls_goodness_of_fit_ref 1.020
_refine_ls_hydrogen_treatment mixed
_refine_ls_matrix_type full
_refine_ls_number_parameters 1557
_refine_ls_number_reflns 23461
_refine_ls_number_restraints 19
_refine_ls_restrained_S_all 1.019
_refine_ls_R_factor_all 0.0475
_refine_ls_R_factor_gt 0.0469
_refine_ls_shift/su_max 0.000
_refine_ls_shift/su_mean 0.000
_refine_ls_structure_factor_coef Fsqd
_refine_ls_weighting_details 'w=1/[\s^2^(Fo^2^)+(0.0819P)^2^+9.8729P] where P=(Fo^2^+2Fc^2^)/3'
_refine_ls_weighting_scheme calc
_refine_ls_wR_factor_gt 0.1276
_refine_ls_wR_factor_ref 0.1284
_reflns_Friedel_coverage 0.919
_reflns_Friedel_fraction_full 0.913
_reflns_Friedel_fraction_max 0.964
_reflns_number_gt 23045
_reflns_number_total 23461
_reflns_threshold_expression 'I > 2\s(I)'
_cod_data_source_file ja6b04986_si_010.cif
_cod_data_source_block n3492
_cod_depositor_comments 'Adding full bibliography for 4125213--4125224.cif.'
_cod_original_formula_sum 'C84 H152 Au0.80 Cl3.20 Na0.80 O76'
_cod_database_code 4125217
_shelxl_version_number 2013-4
_shelx_space_group_comment
;
The symmetry employed for this shelxl refinement is uniquely defined
by the following loop, which should always be used as a source of
symmetry information in preference to the above space-group names.
They are only intended as comments.
;
_shelx_estimated_absorpt_t_max 0.757
_shelx_estimated_absorpt_t_min 0.449
_olex2_refinement_description
;
1. Fixed Uiso
 At 1.2 times of:
  All C(H) groups, All C(H,H) groups
 At 1.5 times of:
  All O(H) groups, All O(H,H) groups
2. Restrained distances
 O5W-H5WA = O5W-H5WB = O4W-H4WB = O4W-H4WA = O2W-H2WA = O2W-H2WB = O6W-H6WB =
 O6W-H6WA = O3W-H3WA = O3W-H3WB = O1W-H1WB = O1W-H1WA
 0.87 with sigma of 0.001
 H1WB-H1WA = H3WB-H3WA = H6WA-H6WB = H4WB-H4WA = H5WA-H5WB = H2WA-H2WB
 1.421 with sigma of 0.001
3. Others
 Fixed Sof: Au1(0.8) Cl1(0.8) Cl2(0.8) Cl3(0.8) Cl4(0.8) Na1(0.8)
4.a Ternary CH refined with riding coordinates:
 C1(H1), C2(H2), C3(H3A), C4(H4A), C5(H5A), C7(H7), C8(H8A), C9(H9A),
 C10(H10A), C11(H11), C13(H13A), C14(H14A), C15(H15A), C16(H16), C17(H17),
 C19(H19A), C20(H20A), C21(H21), C22(H22), C23(H23A), C25(H25A), C26(H26),
 C27(H27), C28(H28A), C29(H29A), C31(H31), C32(H32), C33(H33A), C34(H34A),
 C35(H35A), C37(H37), C38(H38), C39(H39), C40(H40), C41(H41), C1A(H1A),
 C2A(H2A), C3A(H3AB), C4A(H4AB), C5A(H5AB), C7A(H7A), C8A(H8AB), C9A(H9AB),
 C10A(H10C), C11A(H11A), C13A(H13C), C14A(H14C), C15A(H15C), C16A(H16A),
 C17A(H17A), C19A(H19C), C20A(H20C), C21A(H21A), C22A(H22A), C23A(H23C),
 C25A(H25C), C26A(H26A), C27A(H27A), C28A(H28C), C29A(H29C), C31A(H31A),
 C32A(H32A), C33A(H33C), C34A(H34C), C35A(H35C), C37A(H37A), C38A(H38A),
 C39A(H39A), C40A(H40A), C41A(H41A)
4.b Secondary CH2 refined with riding coordinates:
 C6(H6A,H6B), C12(H12A,H12B), C18(H18A,H18B), C24(H24A,H24B), C30(H30A,H30B),
 C36(H36A,H36B), C42(H42A,H42B), C6A(H6AA,H6AB), C12A(H12C,H12D), C18A(H18D,
 H18E), C24A(H24D,H24E), C30A(H30D,H30E), C36A(H36C,H36D), C42A(H42C,H42D)
4.c Tetrahedral OH refined with riding coordinates:
 O3(H3), O4(H4), O8(H8), O9(H9), O13(H13), O14(H14), O18(H18), O19(H19),
 O23(H23), O24(H24), O28(H28), O34(H34), O19A(H19B), O23A(H23B), O24A(H24C),
 O28A(H28B)
4.d Idealised tetrahedral OH refined as rotating group:
 O5(H5), O10(H10), O15(H15), O20(H20), O25(H25), O29(H29), O30(H30), O33(H33),
 O35(H35), O3A(H3AA), O4A(H4AA), O5A(H5AA), O8A(H8AA), O9A(H9AA), O10A(H10B),
 O13A(H13B), O14A(H14B), O15A(H15B), O18A(H18C), O20A(H20B), O25A(H25B),
 O29A(H29B), O30A(H30C), O33A(H33B), O34A(H34B), O35A(H35B)
;
_smtbx_masks_special_details
;
The solvent masking procedure as implemented in Olex2 was used to remove the
electronic contribution of solvent molecules from the refinement.  As the exact
solvent content is not known, only the atoms used in the refinement model are
reported in the formula here.

Total solvent accessible volume / cell = 1897.1 Ang^3^ [27.2%]
Total electron count / cell = 514.2
;

loop_
_space_group_symop_operation_xyz
'x, y, z'
'-x, y+1/2, -z'

loop_
_atom_site_label
_atom_site_type_symbol
_atom_site_fract_x
_atom_site_fract_y
_atom_site_fract_z
_atom_site_U_iso_or_equiv
_atom_site_adp_type
_atom_site_occupancy
_atom_site_site_symmetry_order
_atom_site_calc_flag
_atom_site_refinement_flags_posn
_atom_site_refinement_flags_occupancy
Au1 Au -0.47694(2) -0.46535(2) -0.29432(2) 0.03516(10) Uani 0.8 1 d . P
Cl1 Cl -0.5242(3) -0.52131(14) -0.2198(2) 0.0892(11) Uani 0.8 1 d . P
Cl2 Cl -0.5363(2) -0.39112(11) -0.25546(19) 0.0685(8) Uani 0.8 1 d . P
Cl3 Cl -0.43247(17) -0.41170(11) -0.37358(15) 0.0545(6) Uani 0.8 1 d . P
Cl4 Cl -0.4205(2) -0.54160(12) -0.3320(2) 0.0755(9) Uani 0.8 1 d . P
Na1 Na -0.5782(3) -0.79366(18) -0.2163(2) 0.0561(10) Uani 0.8 1 d . P
O1 O -1.2592(3) -0.28588(17) -0.4181(2) 0.0296(9) Uani 1 1 d . .
O2 O -1.3819(3) -0.35278(17) -0.5938(2) 0.0250(8) Uani 1 1 d . .
O3 O -1.1308(3) -0.28366(17) -0.4896(3) 0.0323(9) Uani 1 1 d . .
H3 H -1.0974 -0.2903 -0.5148 0.048 Uiso 1 1 calc R .
O4 O -1.1532(3) -0.36782(17) -0.6004(3) 0.0334(10) Uani 1 1 d . .
H4 H -1.1479 -0.3999 -0.5836 0.050 Uiso 1 1 calc R .
O5 O -1.4734(3) -0.26215(17) -0.5635(2) 0.0280(9) Uani 1 1 d . .
H5 H -1.5074 -0.2412 -0.5499 0.042 Uiso 1 1 calc GR .
O6 O -1.2794(2) -0.42584(16) -0.5586(2) 0.0234(8) Uani 1 1 d . .
O7 O -1.3802(3) -0.56288(17) -0.5846(2) 0.0255(9) Uani 1 1 d . .
O8 O -1.1518(3) -0.48600(16) -0.6018(2) 0.0272(8) Uani 1 1 d . .
H8 H -1.1352 -0.5092 -0.6269 0.041 Uiso 1 1 calc R .
O9 O -1.1516(3) -0.60187(16) -0.5726(2) 0.0264(8) Uani 1 1 d . .
H9 H -1.1568 -0.6267 -0.5440 0.040 Uiso 1 1 calc R .
O10 O -1.4979(3) -0.4753(2) -0.6531(3) 0.0386(11) Uani 1 1 d . .
H10 H -1.4778 -0.4475 -0.6683 0.058 Uiso 1 1 calc GR .
O11 O -1.2623(2) -0.59658(15) -0.4862(2) 0.0208(7) Uani 1 1 d . .
O12 O -1.3215(3) -0.69652(17) -0.3662(2) 0.0272(9) Uani 1 1 d . .
O13 O -1.1055(3) -0.65830(17) -0.4364(2) 0.0253(8) Uani 1 1 d . .
H13 H -1.0937 -0.6914 -0.4419 0.038 Uiso 1 1 calc R .
O14 O -1.0794(3) -0.71806(18) -0.3020(2) 0.0310(9) Uani 1 1 d . .
H14 H -1.0783 -0.7496 -0.2841 0.047 Uiso 1 1 calc R .
O15 O -1.4488(3) -0.6897(2) -0.5061(3) 0.0399(11) Uani 1 1 d . .
H15 H -1.4712 -0.7145 -0.4870 0.060 Uiso 1 1 calc GR .
O16 O -1.2093(3) -0.66120(16) -0.2632(2) 0.0227(8) Uani 1 1 d . .
O17 O -1.2580(3) -0.65435(17) -0.0893(2) 0.0231(8) Uani 1 1 d . .
O18 O -1.0366(3) -0.68083(18) -0.1585(2) 0.0290(9) Uani 1 1 d . .
H18 H -1.0313 -0.7126 -0.1405 0.044 Uiso 1 1 calc R .
O19 O -1.0142(3) -0.64274(17) -0.0135(2) 0.0278(8) Uani 1 1 d . .
H19 H -0.9723 -0.6617 -0.0191 0.042 Uiso 1 1 calc R .
O20 O -1.3687(3) -0.72714(18) -0.1937(2) 0.0309(9) Uani 1 1 d . .
H20 H -1.3758 -0.7326 -0.1529 0.046 Uiso 1 1 calc GR .
O21 O -1.1679(3) -0.57711(16) -0.0538(2) 0.0246(8) Uani 1 1 d . .
O22 O -1.2508(3) -0.4674(2) 0.0379(2) 0.0363(9) Uani 1 1 d . .
O23 O -1.0068(3) -0.53975(18) 0.0507(2) 0.0332(9) Uani 1 1 d . .
H23 H -1.0141 -0.5631 0.0803 0.050 Uiso 1 1 calc R .
O24 O -1.0123(3) -0.4282(2) 0.0987(3) 0.0472(12) Uani 1 1 d . .
H24 H -0.9781 -0.4378 0.0753 0.071 Uiso 1 1 calc R .
O25 O -1.3345(4) -0.5760(3) 0.0260(4) 0.0622(16) Uani 1 1 d . .
H25 H -1.3838 -0.5924 0.0178 0.093 Uiso 1 1 calc GR .
O26 O -1.1765(3) -0.40367(18) -0.0116(3) 0.0337(10) Uani 1 1 d . .
O27 O -1.2930(3) -0.2773(2) -0.0935(3) 0.0344(10) Uani 1 1 d . .
O28 O -1.0325(3) -0.3277(2) 0.0242(3) 0.0394(10) Uani 1 1 d . .
H28 H -1.0317 -0.3596 0.0410 0.059 Uiso 1 1 calc R .
O29 O -1.0627(3) -0.23320(18) -0.0709(3) 0.0337(9) Uani 1 1 d . .
H29 H -1.0291 -0.2160 -0.0346 0.051 Uiso 1 1 calc GR .
O30 O -1.3645(4) -0.3152(3) 0.0071(4) 0.0595(15) Uani 1 1 d . .
H30 H -1.3914 -0.2860 -0.0103 0.089 Uiso 1 1 calc GR .
O31 O -1.2128(3) -0.27593(19) -0.1763(2) 0.0324(9) Uani 1 1 d . .
O32 O -1.3472(3) -0.2363(2) -0.3634(3) 0.0375(11) Uani 1 1 d . .
O33 O -1.0866(3) -0.2177(2) -0.2220(2) 0.0356(10) Uani 1 1 d . .
H33 H -1.0897 -0.2207 -0.1794 0.053 Uiso 1 1 calc GR .
O34 O -1.1256(3) -0.20618(18) -0.3778(2) 0.0313(9) Uani 1 1 d . .
H34 H -1.1114 -0.2380 -0.3869 0.047 Uiso 1 1 calc R .
O35 O -1.4210(4) -0.2158(4) -0.2492(5) 0.094(3) Uani 1 1 d . .
H35 H -1.4697 -0.2156 -0.2401 0.141 Uiso 1 1 calc GR .
C1 C -1.2834(3) -0.2958(2) -0.4956(3) 0.0232(11) Uani 1 1 d . .
H1 H -1.2986 -0.2606 -0.5235 0.028 Uiso 1 1 calc R .
C2 C -1.2022(3) -0.3221(2) -0.5070(3) 0.0257(12) Uani 1 1 d . .
H2 H -1.1836 -0.3545 -0.4736 0.031 Uiso 1 1 calc R .
C3 C -1.2264(4) -0.3416(2) -0.5866(4) 0.0257(12) Uani 1 1 d . .
H3A H -1.2432 -0.3086 -0.6192 0.031 Uiso 1 1 calc R .
C4 C -1.3069(4) -0.3793(2) -0.6051(3) 0.0233(11) Uani 1 1 d . .
H4A H -1.3232 -0.3912 -0.6574 0.028 Uiso 1 1 calc R .
C5 C -1.3643(3) -0.3354(2) -0.5185(3) 0.0230(11) Uani 1 1 d . .
H5A H -1.3509 -0.3683 -0.4856 0.028 Uiso 1 1 calc R .
C6 C -1.4510(3) -0.3085(2) -0.5165(3) 0.0251(12) Uani 1 1 d . .
H6A H -1.5006 -0.3356 -0.5317 0.030 Uiso 1 1 calc R .
H6B H -1.4438 -0.2969 -0.4656 0.030 Uiso 1 1 calc R .
C7 C -1.3000(3) -0.4781(2) -0.5902(3) 0.0233(12) Uani 1 1 d . .
H7 H -1.3266 -0.4752 -0.6447 0.028 Uiso 1 1 calc R .
C8 C -1.2111(3) -0.5116(2) -0.5688(3) 0.0229(11) Uani 1 1 d . .
H8A H -1.1827 -0.5112 -0.5143 0.027 Uiso 1 1 calc R .
C9 C -1.2304(4) -0.5695(2) -0.5944(3) 0.0254(12) Uani 1 1 d . .
H9A H -1.2557 -0.5697 -0.6492 0.031 Uiso 1 1 calc R .
C10 C -1.3002(3) -0.5945(2) -0.5633(3) 0.0224(11) Uani 1 1 d . .
H10A H -1.3146 -0.6327 -0.5826 0.027 Uiso 1 1 calc R .
C11 C -1.3662(4) -0.5070(2) -0.5577(3) 0.0285(12) Uani 1 1 d . .
H11 H -1.3389 -0.5079 -0.5030 0.034 Uiso 1 1 calc R .
C12 C -1.4569(4) -0.4800(2) -0.5769(4) 0.0312(13) Uani 1 1 d . .
H12A H -1.4960 -0.5018 -0.5562 0.037 Uiso 1 1 calc R .
H12B H -1.4500 -0.4430 -0.5545 0.037 Uiso 1 1 calc R .
C13 C -1.2617(3) -0.6476(2) -0.4507(3) 0.0190(11) Uani 1 1 d . .
H13A H -1.2770 -0.6780 -0.4875 0.023 Uiso 1 1 calc R .
C14 C -1.1667(4) -0.6554(2) -0.3972(3) 0.0214(11) Uani 1 1 d . .
H14A H -1.1508 -0.6237 -0.3624 0.026 Uiso 1 1 calc R .
C15 C -1.1643(4) -0.7085(2) -0.3543(3) 0.0244(12) Uani 1 1 d . .
H15A H -1.1798 -0.7400 -0.3894 0.029 Uiso 1 1 calc R .
C16 C -1.2357(4) -0.7044(2) -0.3151(3) 0.0241(11) Uani 1 1 d . .
H16 H -1.2357 -0.7396 -0.2883 0.029 Uiso 1 1 calc R .
C17 C -1.3293(4) -0.6464(2) -0.4082(3) 0.0251(12) Uani 1 1 d . .
H17 H -1.3160 -0.6142 -0.3741 0.030 Uiso 1 1 calc R .
C18 C -1.4253(4) -0.6436(3) -0.4575(4) 0.0340(14) Uani 1 1 d . .
H18A H -1.4654 -0.6424 -0.4272 0.041 Uiso 1 1 calc R .
H18B H -1.4345 -0.6093 -0.4867 0.041 Uiso 1 1 calc R .
C19 C -1.1989(4) -0.6738(2) -0.1884(3) 0.0241(12) Uani 1 1 d . .
H19A H -1.2017 -0.7145 -0.1822 0.029 Uiso 1 1 calc R .
C20 C -1.1063(4) -0.6523(2) -0.1414(3) 0.0246(11) Uani 1 1 d . .
H20A H -1.1019 -0.6121 -0.1503 0.030 Uiso 1 1 calc R .
C21 C -1.0977(4) -0.6620(2) -0.0615(3) 0.0242(12) Uani 1 1 d . .
H21 H -1.1016 -0.7024 -0.0536 0.029 Uiso 1 1 calc R .
C22 C -1.1748(4) -0.6338(2) -0.0438(3) 0.0233(11) Uani 1 1 d . .
H22 H -1.1689 -0.6410 0.0086 0.028 Uiso 1 1 calc R .
C23 C -1.2740(4) -0.6460(2) -0.1668(3) 0.0237(11) Uani 1 1 d . .
H23A H -1.2748 -0.6057 -0.1775 0.028 Uiso 1 1 calc R .
C24 C -1.3657(4) -0.6705(3) -0.2058(3) 0.0283(12) Uani 1 1 d . .
H24A H -1.4111 -0.6519 -0.1885 0.034 Uiso 1 1 calc R .
H24B H -1.3816 -0.6636 -0.2591 0.034 Uiso 1 1 calc R .
C25 C -1.1675(4) -0.5422(3) 0.0055(3) 0.0269(12) Uani 1 1 d . .
H25A H -1.1647 -0.5653 0.0491 0.032 Uiso 1 1 calc R .
C26 C -1.0863(4) -0.5064(2) 0.0239(3) 0.0289(12) Uani 1 1 d . .
H26 H -1.0854 -0.4871 -0.0217 0.035 Uiso 1 1 calc R .
C27 C -1.0888(4) -0.4637(3) 0.0804(3) 0.0349(12) Uani 1 1 d . .
H27 H -1.0882 -0.4835 0.1260 0.042 Uiso 1 1 calc R .
C28 C -1.1754(5) -0.4322(3) 0.0527(4) 0.0359(14) Uani 1 1 d . .
H28A H -1.1777 -0.4049 0.0909 0.043 Uiso 1 1 calc R .
C29 C -1.2550(4) -0.5081(3) -0.0171(4) 0.0368(14) Uani 1 1 d . .
H29A H -1.2588 -0.4883 -0.0634 0.044 Uiso 1 1 calc R .
C30 C -1.3388(5) -0.5422(3) -0.0320(6) 0.055(2) Uani 1 1 d . .
H30A H -1.3914 -0.5176 -0.0416 0.066 Uiso 1 1 calc R .
H30B H -1.3469 -0.5647 -0.0765 0.066 Uiso 1 1 calc R .
C31 C -1.1907(4) -0.3452(2) -0.0165(3) 0.0281(12) Uani 1 1 d . .
H31 H -1.1919 -0.3306 0.0317 0.034 Uiso 1 1 calc R .
C32 C -1.1141(4) -0.3197(3) -0.0355(3) 0.0298(13) Uani 1 1 d . .
H32 H -1.1087 -0.3380 -0.0803 0.036 Uiso 1 1 calc R .
C33 C -1.1333(4) -0.2592(2) -0.0515(4) 0.0296(13) Uani 1 1 d . .
H33A H -1.1378 -0.2412 -0.0062 0.036 Uiso 1 1 calc R .
C34 C -1.2226(4) -0.2525(2) -0.1121(4) 0.0291(13) Uani 1 1 d . .
H34A H -1.2358 -0.2124 -0.1207 0.035 Uiso 1 1 calc R .
C35 C -1.2822(4) -0.3341(3) -0.0767(4) 0.0336(14) Uani 1 1 d . .
H35A H -1.2848 -0.3550 -0.1220 0.040 Uiso 1 1 calc R .
C36 C -1.3607(5) -0.3507(3) -0.0525(4) 0.0446(16) Uani 1 1 d . .
H36A H -1.4173 -0.3476 -0.0942 0.054 Uiso 1 1 calc R .
H36B H -1.3536 -0.3895 -0.0358 0.054 Uiso 1 1 calc R .
C37 C -1.2416(4) -0.2441(3) -0.2424(4) 0.0322(13) Uani 1 1 d . .
H37 H -1.2555 -0.2058 -0.2308 0.039 Uiso 1 1 calc R .
C38 C -1.1625(4) -0.2433(3) -0.2728(3) 0.0264(12) Uani 1 1 d . .
H38 H -1.1472 -0.2816 -0.2834 0.032 Uiso 1 1 calc R .
C39 C -1.1932(4) -0.2095(3) -0.3439(3) 0.0321(14) Uani 1 1 d . .
H39 H -1.2061 -0.1713 -0.3309 0.038 Uiso 1 1 calc R .
C40 C -1.2797(4) -0.2329(3) -0.3969(3) 0.0286(12) Uani 1 1 d . .
H40 H -1.3010 -0.2087 -0.4412 0.034 Uiso 1 1 calc R .
C41 C -1.3228(5) -0.2689(3) -0.2976(4) 0.0423(16) Uani 1 1 d . .
H41 H -1.3082 -0.3071 -0.3093 0.051 Uiso 1 1 calc R .
C42 C -1.4044(6) -0.2706(5) -0.2717(5) 0.067(3) Uani 1 1 d . .
H42A H -1.4576 -0.2837 -0.3120 0.080 Uiso 1 1 calc R .
H42B H -1.3934 -0.2964 -0.2300 0.080 Uiso 1 1 calc R .
O1A O -0.7515(3) -0.27717(17) -0.0668(2) 0.0292(9) Uani 1 1 d . .
O2A O -0.6224(3) -0.34584(17) 0.1055(2) 0.0301(9) Uani 1 1 d . .
O3A O -0.8805(3) -0.28796(18) 0.0037(3) 0.0343(10) Uani 1 1 d . .
H3AA H -0.9182 -0.3020 0.0209 0.051 Uiso 1 1 calc GR .
O4A O -0.8490(3) -0.37655(18) 0.1085(3) 0.0359(10) Uani 1 1 d . .
H4AA H -0.8335 -0.4097 0.1129 0.054 Uiso 1 1 calc GR .
O5A O -0.5418(3) -0.24727(18) 0.0901(2) 0.0303(9) Uani 1 1 d . .
H5AA H -0.5851 -0.2455 0.1065 0.046 Uiso 1 1 calc GR .
O6A O -0.7139(3) -0.42220(17) 0.0618(2) 0.0312(9) Uani 1 1 d . .
O7A O -0.5981(3) -0.5540(2) 0.0737(3) 0.0414(12) Uani 1 1 d . .
O8A O -0.8343(3) -0.49278(19) 0.0968(2) 0.0352(10) Uani 1 1 d . .
H8AA H -0.8833 -0.5097 0.0798 0.053 Uiso 1 1 calc GR .
O9A O -0.8196(4) -0.6070(2) 0.0620(3) 0.0420(11) Uani 1 1 d . .
H9AA H -0.8182 -0.6257 0.0257 0.063 Uiso 1 1 calc GR .
O10A O -0.4929(5) -0.4677(4) 0.1532(4) 0.084(2) Uani 1 1 d . .
H10B H -0.5193 -0.4446 0.1713 0.127 Uiso 1 1 calc GR .
O11A O -0.7125(3) -0.58821(16) -0.0271(2) 0.0277(9) Uani 1 1 d . .
O12A O -0.6411(3) -0.67596(18) -0.1536(2) 0.0275(9) Uani 1 1 d . .
O13A O -0.8566(3) -0.66192(17) -0.0744(2) 0.0266(8) Uani 1 1 d . .
H13B H -0.9088 -0.6689 -0.1024 0.040 Uiso 1 1 calc GR .
O14A O -0.8782(3) -0.71619(17) -0.2121(2) 0.0279(9) Uani 1 1 d . .
H14B H -0.8843 -0.7028 -0.2536 0.042 Uiso 1 1 calc GR .
O15A O -0.4952(4) -0.6502(2) -0.0295(3) 0.0570(15) Uani 1 1 d . .
H15B H -0.5259 -0.6677 -0.0084 0.086 Uiso 1 1 calc GR .
O16A O -0.7611(2) -0.65145(15) -0.2571(2) 0.0205(7) Uani 1 1 d . .
O17A O -0.7133(2) -0.64178(16) -0.4315(2) 0.0234(8) Uani 1 1 d . .
O18A O -0.9280(3) -0.6789(2) -0.3591(2) 0.0329(10) Uani 1 1 d . .
H18C H -0.9800 -0.6676 -0.3821 0.049 Uiso 1 1 calc GR .
O19A O -0.9580(2) -0.63663(17) -0.5052(2) 0.0245(8) Uani 1 1 d . .
H19B H -0.9870 -0.6639 -0.5276 0.037 Uiso 1 1 calc R .
O20A O -0.6021(3) -0.7189(2) -0.3281(2) 0.0385(11) Uani 1 1 d . .
H20B H -0.5821 -0.7254 -0.3628 0.058 Uiso 1 1 calc GR .
O21A O -0.8087(2) -0.56659(15) -0.4585(2) 0.0202(8) Uani 1 1 d . .
O22A O -0.7401(3) -0.44085(17) -0.5308(2) 0.0274(8) Uani 1 1 d . .
O23A O -0.9743(3) -0.53010(17) -0.5598(2) 0.0303(9) Uani 1 1 d . .
H23B H -0.9640 -0.5613 -0.5401 0.045 Uiso 1 1 calc R .
O24A O -0.9809(3) -0.41406(17) -0.5894(2) 0.0292(9) Uani 1 1 d . .
H24C H -1.0253 -0.4321 -0.6155 0.044 Uiso 1 1 calc R .
O25A O -0.6497(4) -0.5321(3) -0.5558(4) 0.0617(16) Uani 1 1 d . .
H25B H -0.6611 -0.5048 -0.5840 0.092 Uiso 1 1 calc GR .
O26A O -0.8230(3) -0.38708(16) -0.4764(2) 0.0217(8) Uani 1 1 d . .
O27A O -0.7232(3) -0.25519(17) -0.3962(2) 0.0258(8) Uani 1 1 d . .
O28A O -0.9754(3) -0.32008(18) -0.5048(2) 0.0285(9) Uani 1 1 d . .
H28B H -0.9847 -0.3541 -0.5082 0.043 Uiso 1 1 calc R .
O29A O -0.9566(3) -0.22653(17) -0.4112(2) 0.0288(9) Uani 1 1 d . .
H29B H -0.9780 -0.1986 -0.4366 0.043 Uiso 1 1 calc GR .
O30A O -0.6567(3) -0.2948(2) -0.5062(3) 0.0372(10) Uani 1 1 d . .
H30C H -0.6306 -0.3122 -0.5311 0.056 Uiso 1 1 calc GR .
O31A O -0.7953(3) -0.26303(16) -0.3081(2) 0.0245(8) Uani 1 1 d . .
O32A O -0.6667(3) -0.2248(2) -0.1184(2) 0.0331(10) Uani 1 1 d . .
O33A O -0.9286(3) -0.20889(18) -0.2623(2) 0.0290(9) Uani 1 1 d . .
H33B H -0.9312 -0.2163 -0.3055 0.043 Uiso 1 1 calc GR .
O34A O -0.8925(3) -0.20503(17) -0.1071(2) 0.0252(8) Uani 1 1 d . .
H34B H -0.8751 -0.2249 -0.0695 0.038 Uiso 1 1 calc GR .
O35A O -0.5727(7) -0.2106(5) -0.2116(6) 0.138(5) Uani 1 1 d . .
H35B H -0.6147 -0.1894 -0.2343 0.206 Uiso 1 1 calc GR .
C1A C -0.7270(4) -0.2902(2) 0.0100(3) 0.0243(11) Uani 1 1 d . .
H1A H -0.7188 -0.2556 0.0395 0.029 Uiso 1 1 calc R .
C2A C -0.8049(4) -0.3229(3) 0.0183(3) 0.0279(12) Uani 1 1 d . .
H2A H -0.8190 -0.3544 -0.0169 0.033 Uiso 1 1 calc R .
C3A C -0.7794(4) -0.3443(3) 0.0972(3) 0.0284(13) Uani 1 1 d . .
H3AB H -0.7671 -0.3123 0.1315 0.034 Uiso 1 1 calc R .
C4A C -0.6935(4) -0.3785(2) 0.1132(3) 0.0283(12) Uani 1 1 d . .
H4AB H -0.6762 -0.3936 0.1641 0.034 Uiso 1 1 calc R .
C5A C -0.6398(4) -0.3241(3) 0.0342(3) 0.0284(13) Uani 1 1 d . .
H5AB H -0.6456 -0.3551 -0.0011 0.034 Uiso 1 1 calc R .
C6A C -0.5581(4) -0.2899(3) 0.0364(4) 0.0342(14) Uani 1 1 d . .
H6AA H -0.5047 -0.3141 0.0479 0.041 Uiso 1 1 calc R .
H6AB H -0.5676 -0.2734 -0.0124 0.041 Uiso 1 1 calc R .
C7A C -0.6874(4) -0.4763(2) 0.0865(3) 0.0321(14) Uani 1 1 d . .
H7A H -0.6607 -0.4764 0.1412 0.039 Uiso 1 1 calc R .
C8A C -0.7724(4) -0.5126(3) 0.0630(3) 0.0323(13) Uani 1 1 d . .
H8AB H -0.8007 -0.5101 0.0086 0.039 Uiso 1 1 calc R .
C9A C -0.7456(5) -0.5710(3) 0.0830(4) 0.0383(15) Uani 1 1 d . .
H9AB H -0.7182 -0.5730 0.1375 0.046 Uiso 1 1 calc R .
C10A C -0.6754(4) -0.5890(3) 0.0498(3) 0.0330(14) Uani 1 1 d . .
H10C H -0.6567 -0.6274 0.0660 0.040 Uiso 1 1 calc R .
C11A C -0.6175(4) -0.4975(3) 0.0526(4) 0.0409(16) Uani 1 1 d . .
H11A H -0.6425 -0.4948 -0.0020 0.049 Uiso 1 1 calc R .
C12A C -0.5301(4) -0.4676(4) 0.0793(5) 0.056(2) Uani 1 1 d . .
H12C H -0.4875 -0.4847 0.0576 0.067 Uiso 1 1 calc R .
H12D H -0.5397 -0.4291 0.0620 0.067 Uiso 1 1 calc R .
C13A C -0.7049(4) -0.6365(2) -0.0659(3) 0.0236(11) Uani 1 1 d . .
H13C H -0.6807 -0.6673 -0.0306 0.028 Uiso 1 1 calc R .
C14A C -0.7995(4) -0.6509(2) -0.1173(3) 0.0229(11) Uani 1 1 d . .
H14C H -0.8242 -0.6193 -0.1509 0.028 Uiso 1 1 calc R .
C15A C -0.7928(4) -0.7012(2) -0.1624(3) 0.0252(12) Uani 1 1 d . .
H15C H -0.7706 -0.7326 -0.1277 0.030 Uiso 1 1 calc R .
C16A C -0.7260(4) -0.6924(2) -0.2025(3) 0.0220(11) Uani 1 1 d . .
H16A H -0.7187 -0.7275 -0.2269 0.026 Uiso 1 1 calc R .
C17A C -0.6437(4) -0.6269(2) -0.1131(3) 0.0273(12) Uani 1 1 d . .
H17A H -0.6720 -0.5975 -0.1494 0.033 Uiso 1 1 calc R .
C18A C -0.5481(4) -0.6100(3) -0.0739(4) 0.0409(16) Uani 1 1 d . .
H18D H -0.5201 -0.5990 -0.1109 0.049 Uiso 1 1 calc R .
H18E H -0.5485 -0.5774 -0.0434 0.049 Uiso 1 1 calc R .
C19A C -0.7697(4) -0.6647(2) -0.3321(3) 0.0202(11) Uani 1 1 d . .
H19C H -0.7640 -0.7053 -0.3366 0.024 Uiso 1 1 calc R .
C20A C -0.8635(4) -0.6469(2) -0.3791(3) 0.0233(11) Uani 1 1 d . .
H20C H -0.8720 -0.6072 -0.3697 0.028 Uiso 1 1 calc R .
C21A C -0.8715(4) -0.6542(2) -0.4582(3) 0.0218(11) Uani 1 1 d . .
H21A H -0.8638 -0.6941 -0.4674 0.026 Uiso 1 1 calc R .
C22A C -0.7987(4) -0.6220(2) -0.4749(3) 0.0219(11) Uani 1 1 d . .
H22A H -0.8053 -0.6257 -0.5281 0.026 Uiso 1 1 calc R .
C23A C -0.6961(3) -0.6365(2) -0.3537(3) 0.0223(11) Uani 1 1 d . .
H23C H -0.6953 -0.5966 -0.3411 0.027 Uiso 1 1 calc R .
C24A C -0.6035(4) -0.6604(3) -0.3168(3) 0.0314(13) Uani 1 1 d . .
H24D H -0.5599 -0.6424 -0.3366 0.038 Uiso 1 1 calc R .
H24E H -0.5849 -0.6526 -0.2635 0.038 Uiso 1 1 calc R .
C25A C -0.8133(4) -0.5249(2) -0.5126(3) 0.0214(11) Uani 1 1 d . .
H25C H -0.8126 -0.5427 -0.5592 0.026 Uiso 1 1 calc R .
C26A C -0.8995(4) -0.4945(2) -0.5262(3) 0.0223(11) Uani 1 1 d . .
H26A H -0.9035 -0.4807 -0.4785 0.027 Uiso 1 1 calc R .
C27A C -0.9011(4) -0.4460(2) -0.5764(3) 0.0237(11) Uani 1 1 d . .
H27A H -0.8993 -0.4605 -0.6244 0.028 Uiso 1 1 calc R .
C28A C -0.8179(4) -0.4101(2) -0.5427(3) 0.0227(11) Uani 1 1 d . .
H28C H -0.8182 -0.3796 -0.5776 0.027 Uiso 1 1 calc R .
C29A C -0.7312(4) -0.4876(3) -0.4836(4) 0.0312(13) Uani 1 1 d . .
H29C H -0.7256 -0.4750 -0.4329 0.037 Uiso 1 1 calc R .
C30A C -0.6451(4) -0.5151(3) -0.4831(5) 0.0457(18) Uani 1 1 d . .
H30D H -0.5943 -0.4893 -0.4634 0.055 Uiso 1 1 calc R .
H30E H -0.6339 -0.5476 -0.4504 0.055 Uiso 1 1 calc R .
C31A C -0.8151(3) -0.3289(2) -0.4690(3) 0.0173(10) Uani 1 1 d . .
H31A H -0.8188 -0.3122 -0.5173 0.021 Uiso 1 1 calc R .
C32A C -0.8943(3) -0.3092(3) -0.4463(3) 0.0240(11) Uani 1 1 d . .
H32A H -0.8949 -0.3288 -0.4009 0.029 Uiso 1 1 calc R .
C33A C -0.8843(4) -0.2477(2) -0.4322(3) 0.0242(11) Uani 1 1 d . .
H33C H -0.8846 -0.2291 -0.4785 0.029 Uiso 1 1 calc R .
C34A C -0.7941(4) -0.2364(2) -0.3730(3) 0.0223(11) Uani 1 1 d . .
H34C H -0.7875 -0.1959 -0.3640 0.027 Uiso 1 1 calc R .
C35A C -0.7253(3) -0.3136(2) -0.4116(3) 0.0234(11) Uani 1 1 d . .
H35C H -0.7174 -0.3348 -0.3655 0.028 Uiso 1 1 calc R .
C36A C -0.6465(4) -0.3243(3) -0.4384(3) 0.0283(12) Uani 1 1 d . .
H36C H -0.5902 -0.3124 -0.4005 0.034 Uiso 1 1 calc R .
H36D H -0.6419 -0.3641 -0.4466 0.034 Uiso 1 1 calc R .
C37A C -0.7718(4) -0.2316(2) -0.2423(3) 0.0244(12) Uani 1 1 d . .
H37A H -0.7598 -0.1927 -0.2528 0.029 Uiso 1 1 calc R .
C38A C -0.8499(3) -0.2340(2) -0.2118(3) 0.0224(11) Uani 1 1 d . .
H38A H -0.8630 -0.2731 -0.2026 0.027 Uiso 1 1 calc R .
C39A C -0.8231(4) -0.2013(2) -0.1395(3) 0.0249(11) Uani 1 1 d . .
H39A H -0.8143 -0.1619 -0.1501 0.030 Uiso 1 1 calc R .
C40A C -0.7356(4) -0.2238(2) -0.0867(3) 0.0253(12) Uani 1 1 d . .
H40A H -0.7164 -0.2002 -0.0418 0.030 Uiso 1 1 calc R .
C41A C -0.6875(4) -0.2566(3) -0.1853(3) 0.0369(16) Uani 1 1 d . .
H41A H -0.7036 -0.2945 -0.1739 0.044 Uiso 1 1 calc R .
C42A C -0.6062(5) -0.2612(5) -0.2080(5) 0.070(3) Uani 1 1 d . .
H42C H -0.5604 -0.2840 -0.1721 0.084 Uiso 1 1 calc R .
H42D H -0.6219 -0.2793 -0.2565 0.084 Uiso 1 1 calc R .
O1W O -0.4184(3) -0.80333(19) -0.3012(2) 0.0356(10) Uani 1 1 d D .
H1WA H -0.3602(5) -0.8018(18) -0.282(4) 0.053 Uiso 1 1 d DR .
H1WB H -0.441(2) -0.7708(9) -0.301(4) 0.053 Uiso 1 1 d DR .
O2W O -0.5008(4) -0.3884(2) 0.2535(3) 0.0520(14) Uani 1 1 d D .
H2WA H -0.458(3) -0.3723(18) 0.288(2) 0.078 Uiso 1 1 d DR .
H2WB H -0.531(4) -0.3640(14) 0.222(2) 0.078 Uiso 1 1 d DR .
O3W O -0.6742(4) -0.4548(3) -0.6650(3) 0.0573(15) Uani 1 1 d D .
H3WA H -0.711(3) -0.4307(18) -0.657(2) 0.086 Uiso 1 1 d DR .
H3WB H -0.698(3) -0.468(2) -0.7088(14) 0.086 Uiso 1 1 d DR .
O4W O -0.4403(5) -0.2164(3) -0.0609(4) 0.0747(19) Uani 1 1 d D .
H4WA H -0.429(4) -0.2481(13) -0.039(3) 0.112 Uiso 1 1 d DR .
H4WB H -0.486(2) -0.2015(19) -0.052(3) 0.112 Uiso 1 1 d DR .
O5W O -0.3040(5) -0.3411(3) 0.1541(4) 0.0733(18) Uani 1 1 d D .
H5WA H -0.330(3) -0.3271(19) 0.184(2) 0.110 Uiso 1 1 d DR .
H5WB H -0.298(5) -0.3764(6) 0.161(4) 0.110 Uiso 1 1 d DR .
O6W O -0.7033(4) -0.3444(2) -0.6415(3) 0.0483(12) Uani 1 1 d D .
H6WA H -0.744(2) -0.3698(15) -0.658(3) 0.072 Uiso 1 1 d DR .
H6WB H -0.666(2) -0.345(3) -0.6661(19) 0.072 Uiso 1 1 d DR .

loop_
_atom_site_aniso_label
_atom_site_aniso_U_11
_atom_site_aniso_U_22
_atom_site_aniso_U_33
_atom_site_aniso_U_23
_atom_site_aniso_U_13
_atom_site_aniso_U_12
Au1 0.03576(17) 0.02279(16) 0.04443(18) 0.00424(14) 0.00958(12) 0.00365(14)
Cl1 0.135(3) 0.0476(18) 0.101(2) 0.0226(16) 0.060(2) -0.0051(18)
Cl2 0.098(2) 0.0380(13) 0.089(2) 0.0027(13) 0.0573(18) 0.0086(13)
Cl3 0.0524(13) 0.0556(15) 0.0635(14) 0.0184(12) 0.0300(12) 0.0114(11)
Cl4 0.0753(19) 0.0426(15) 0.107(2) -0.0135(15) 0.0270(17) 0.0231(13)
Na1 0.054(2) 0.057(2) 0.059(2) 0.0000(18) 0.0217(19) -0.0011(18)
O1 0.026(2) 0.026(2) 0.031(2) 0.0061(17) 0.0020(17) 0.0032(17)
O2 0.0192(19) 0.028(2) 0.029(2) 0.0015(16) 0.0089(16) 0.0010(16)
O3 0.023(2) 0.020(2) 0.059(3) -0.0061(19) 0.0201(19) -0.0060(16)
O4 0.022(2) 0.021(2) 0.062(3) -0.0040(19) 0.0200(19) -0.0001(16)
O5 0.0209(19) 0.022(2) 0.042(2) 0.0033(17) 0.0115(17) 0.0055(15)
O6 0.0199(18) 0.0160(19) 0.032(2) 0.0019(15) 0.0057(15) 0.0021(14)
O7 0.0151(18) 0.021(2) 0.038(2) 0.0023(16) 0.0053(16) -0.0029(15)
O8 0.025(2) 0.0172(18) 0.043(2) -0.0017(16) 0.0172(18) -0.0051(15)
O9 0.028(2) 0.0154(19) 0.039(2) 0.0020(16) 0.0152(17) 0.0004(15)
O10 0.024(2) 0.042(3) 0.052(3) 0.017(2) 0.0157(18) 0.0078(19)
O11 0.0205(18) 0.0141(18) 0.0262(18) -0.0011(15) 0.0055(15) -0.0054(14)
O12 0.029(2) 0.023(2) 0.030(2) 0.0015(16) 0.0109(17) -0.0067(16)
O13 0.025(2) 0.028(2) 0.0249(19) -0.0008(16) 0.0101(16) -0.0012(16)
O14 0.031(2) 0.032(2) 0.028(2) 0.0047(17) 0.0059(17) 0.0049(18)
O15 0.030(2) 0.042(3) 0.040(2) 0.008(2) 0.0015(19) -0.014(2)
O16 0.029(2) 0.0181(19) 0.0253(19) 0.0000(15) 0.0140(16) 0.0006(15)
O17 0.0215(19) 0.022(2) 0.027(2) 0.0003(15) 0.0104(16) -0.0026(16)
O18 0.024(2) 0.031(2) 0.035(2) -0.0012(17) 0.0127(17) 0.0048(17)
O19 0.029(2) 0.026(2) 0.030(2) -0.0037(16) 0.0114(17) -0.0042(16)
O20 0.027(2) 0.034(2) 0.032(2) -0.0019(17) 0.0099(18) -0.0065(17)
O21 0.033(2) 0.020(2) 0.0235(19) 0.0020(15) 0.0122(16) 0.0015(16)
O22 0.043(2) 0.027(2) 0.052(2) -0.006(2) 0.0337(19) -0.003(2)
O23 0.028(2) 0.027(2) 0.041(2) -0.0025(18) 0.0063(18) -0.0004(17)
O24 0.040(3) 0.033(3) 0.069(3) -0.019(2) 0.019(2) -0.012(2)
O25 0.050(3) 0.069(4) 0.076(4) -0.006(3) 0.032(3) -0.011(3)
O26 0.046(3) 0.026(2) 0.040(2) -0.0058(18) 0.029(2) -0.0033(19)
O27 0.030(2) 0.036(3) 0.043(2) 0.000(2) 0.021(2) -0.0045(19)
O28 0.031(2) 0.033(2) 0.054(3) 0.002(2) 0.013(2) 0.0026(19)
O29 0.034(2) 0.026(2) 0.044(2) -0.0035(19) 0.017(2) -0.0074(18)
O30 0.057(3) 0.062(4) 0.077(4) 0.012(3) 0.046(3) 0.010(3)
O31 0.036(2) 0.032(2) 0.034(2) -0.0017(18) 0.0175(19) -0.0023(19)
O32 0.023(2) 0.050(3) 0.040(2) -0.007(2) 0.0121(19) -0.0018(19)
O33 0.023(2) 0.054(3) 0.032(2) 0.001(2) 0.0108(17) -0.0065(19)
O34 0.032(2) 0.029(2) 0.032(2) -0.0039(17) 0.0103(18) -0.0076(18)
O35 0.037(3) 0.145(8) 0.119(6) -0.019(6) 0.051(4) 0.003(4)
C1 0.015(2) 0.018(3) 0.034(3) 0.001(2) 0.005(2) 0.003(2)
C2 0.012(2) 0.016(3) 0.046(3) 0.003(2) 0.007(2) 0.002(2)
C3 0.017(3) 0.019(3) 0.047(3) 0.004(2) 0.018(2) 0.002(2)
C4 0.019(3) 0.017(3) 0.033(3) 0.005(2) 0.007(2) 0.002(2)
C5 0.013(2) 0.026(3) 0.029(3) 0.005(2) 0.006(2) 0.002(2)
C6 0.012(2) 0.027(3) 0.039(3) 0.005(2) 0.012(2) 0.001(2)
C7 0.018(2) 0.023(3) 0.029(3) 0.004(2) 0.009(2) 0.002(2)
C8 0.016(2) 0.023(3) 0.030(3) 0.002(2) 0.007(2) 0.003(2)
C9 0.025(3) 0.022(3) 0.026(3) 0.006(2) 0.005(2) 0.001(2)
C10 0.016(2) 0.021(3) 0.026(3) 0.000(2) 0.002(2) -0.001(2)
C11 0.027(3) 0.025(3) 0.036(3) 0.002(2) 0.013(2) -0.001(2)
C12 0.024(3) 0.024(3) 0.050(4) 0.008(2) 0.018(3) 0.002(2)
C13 0.012(2) 0.013(3) 0.028(3) -0.003(2) 0.002(2) -0.0004(19)
C14 0.021(3) 0.020(3) 0.023(3) 0.000(2) 0.005(2) -0.002(2)
C15 0.028(3) 0.021(3) 0.026(3) 0.003(2) 0.011(2) 0.009(2)
C16 0.027(3) 0.017(3) 0.025(3) 0.003(2) 0.004(2) -0.005(2)
C17 0.020(3) 0.023(3) 0.033(3) 0.006(2) 0.010(2) -0.004(2)
C18 0.019(3) 0.038(4) 0.047(4) 0.009(3) 0.014(3) -0.003(2)
C19 0.031(3) 0.012(3) 0.032(3) -0.001(2) 0.014(2) 0.002(2)
C20 0.022(3) 0.019(3) 0.038(3) 0.001(2) 0.015(2) 0.002(2)
C21 0.018(3) 0.023(3) 0.031(3) 0.001(2) 0.007(2) -0.003(2)
C22 0.024(3) 0.020(3) 0.025(3) 0.003(2) 0.007(2) -0.002(2)
C23 0.026(3) 0.021(3) 0.025(3) 0.004(2) 0.010(2) 0.001(2)
C24 0.027(3) 0.031(3) 0.028(3) -0.002(2) 0.010(2) 0.004(2)
C25 0.027(3) 0.027(3) 0.034(3) -0.003(2) 0.019(3) -0.002(2)
C26 0.031(3) 0.022(3) 0.036(3) 0.000(2) 0.013(3) 0.002(2)
C27 0.042(3) 0.024(3) 0.045(3) -0.008(3) 0.023(3) -0.013(3)
C28 0.046(4) 0.031(4) 0.042(3) -0.005(3) 0.030(3) -0.007(3)
C29 0.032(3) 0.028(3) 0.053(4) -0.003(3) 0.017(3) 0.000(3)
C30 0.043(4) 0.034(4) 0.100(7) -0.015(4) 0.040(4) -0.007(3)
C31 0.031(3) 0.023(3) 0.034(3) -0.006(2) 0.015(3) 0.000(2)
C32 0.033(3) 0.025(3) 0.035(3) -0.007(2) 0.014(3) 0.000(2)
C33 0.036(3) 0.021(3) 0.040(3) -0.009(2) 0.024(3) -0.001(2)
C34 0.033(3) 0.016(3) 0.046(3) 0.002(2) 0.023(3) -0.004(2)
C35 0.032(3) 0.037(4) 0.035(3) -0.005(3) 0.016(3) -0.006(3)
C36 0.036(4) 0.046(4) 0.055(4) 0.002(3) 0.019(3) -0.001(3)
C37 0.024(3) 0.033(3) 0.040(3) 0.004(3) 0.011(3) 0.000(2)
C38 0.022(3) 0.030(3) 0.027(3) 0.001(2) 0.008(2) -0.001(2)
C39 0.024(3) 0.045(4) 0.028(3) 0.002(3) 0.010(2) -0.001(3)
C40 0.025(3) 0.027(3) 0.031(3) -0.001(2) 0.006(2) 0.005(2)
C41 0.036(4) 0.052(4) 0.038(4) 0.006(3) 0.010(3) -0.006(3)
C42 0.032(4) 0.110(8) 0.055(5) 0.002(5) 0.009(4) -0.017(5)
O1A 0.025(2) 0.029(2) 0.030(2) -0.0064(17) 0.0045(17) 0.0038(17)
O2A 0.026(2) 0.029(2) 0.029(2) -0.0133(17) 0.0004(17) 0.0038(17)
O3A 0.027(2) 0.026(2) 0.056(3) -0.0021(19) 0.022(2) 0.0003(17)
O4A 0.034(2) 0.022(2) 0.049(3) -0.0028(19) 0.010(2) -0.0080(18)
O5A 0.0167(19) 0.032(2) 0.041(2) 0.0010(18) 0.0088(17) -0.0021(16)
O6A 0.033(2) 0.019(2) 0.032(2) -0.0103(17) -0.0029(17) 0.0052(17)
O7A 0.026(2) 0.037(3) 0.047(3) -0.015(2) -0.006(2) 0.0108(19)
O8A 0.037(2) 0.030(2) 0.038(2) -0.0129(19) 0.0103(19) -0.0002(19)
O9A 0.052(3) 0.032(3) 0.042(3) -0.007(2) 0.016(2) 0.001(2)
O10A 0.074(4) 0.070(4) 0.086(4) -0.032(4) -0.005(3) 0.006(4)
O11A 0.026(2) 0.019(2) 0.033(2) -0.0058(16) 0.0039(16) 0.0057(16)
O12A 0.022(2) 0.034(2) 0.024(2) -0.0036(17) 0.0036(16) 0.0084(17)
O13A 0.0203(19) 0.029(2) 0.032(2) 0.0010(17) 0.0106(16) -0.0021(16)
O14A 0.026(2) 0.026(2) 0.029(2) 0.0028(17) 0.0042(17) -0.0059(17)
O15A 0.043(3) 0.049(3) 0.056(3) -0.014(3) -0.015(2) 0.011(2)
O16A 0.0199(18) 0.0159(18) 0.0237(18) 0.0001(14) 0.0041(15) 0.0018(14)
O17A 0.0185(18) 0.025(2) 0.028(2) 0.0081(16) 0.0103(15) 0.0076(15)
O18A 0.023(2) 0.045(3) 0.027(2) 0.0122(18) 0.0025(16) -0.0036(18)
O19A 0.0148(18) 0.029(2) 0.0272(19) 0.0016(16) 0.0031(15) -0.0028(15)
O20A 0.036(2) 0.047(3) 0.034(2) 0.010(2) 0.0144(19) 0.025(2)
O21A 0.0219(18) 0.0147(19) 0.0244(18) 0.0048(15) 0.0081(15) 0.0029(14)
O22A 0.023(2) 0.025(2) 0.038(2) 0.0029(17) 0.0143(17) -0.0025(16)
O23A 0.0189(19) 0.023(2) 0.043(2) 0.0055(18) 0.0018(17) -0.0013(16)
O24A 0.0205(19) 0.019(2) 0.044(2) 0.0018(17) 0.0044(17) 0.0039(16)
O25A 0.046(3) 0.056(4) 0.102(5) 0.019(3) 0.051(3) 0.013(3)
O26A 0.0223(19) 0.019(2) 0.0231(18) 0.0003(15) 0.0063(15) -0.0041(15)
O27A 0.023(2) 0.023(2) 0.032(2) -0.0003(16) 0.0101(16) -0.0020(15)
O28A 0.0164(19) 0.032(2) 0.035(2) -0.0058(17) 0.0057(16) -0.0008(16)
O29A 0.0213(19) 0.026(2) 0.039(2) 0.0047(17) 0.0092(17) 0.0073(16)
O30A 0.038(2) 0.037(3) 0.049(3) -0.002(2) 0.031(2) -0.0050(19)
O31A 0.026(2) 0.023(2) 0.025(2) -0.0011(16) 0.0081(16) -0.0033(16)
O32A 0.0151(18) 0.054(3) 0.028(2) -0.0128(19) 0.0044(16) -0.0064(18)
O33A 0.0206(19) 0.039(2) 0.0256(19) 0.0043(17) 0.0051(16) 0.0073(17)
O34A 0.0218(19) 0.032(2) 0.0240(19) -0.0008(16) 0.0105(15) 0.0028(16)
O35A 0.112(7) 0.202(11) 0.144(9) -0.119(9) 0.102(7) -0.096(8)
C1A 0.025(3) 0.020(3) 0.027(3) -0.010(2) 0.007(2) -0.001(2)
C2A 0.018(3) 0.030(3) 0.033(3) -0.005(2) 0.005(2) 0.000(2)
C3A 0.028(3) 0.028(3) 0.027(3) -0.009(2) 0.006(2) 0.005(2)
C4A 0.026(3) 0.023(3) 0.030(3) -0.012(2) 0.001(2) 0.002(2)
C5A 0.015(3) 0.032(3) 0.035(3) -0.012(2) 0.004(2) 0.000(2)
C6A 0.023(3) 0.042(4) 0.037(3) -0.006(3) 0.009(3) 0.002(3)
C7A 0.034(3) 0.019(3) 0.034(3) 0.000(2) -0.003(2) 0.005(2)
C8A 0.034(3) 0.028(3) 0.031(3) -0.007(2) 0.006(3) 0.003(3)
C9A 0.052(4) 0.027(3) 0.036(3) -0.006(3) 0.014(3) 0.007(3)
C10A 0.028(3) 0.024(3) 0.035(3) -0.002(2) -0.004(3) 0.006(2)
C11A 0.032(3) 0.030(4) 0.051(4) -0.012(3) -0.001(3) 0.009(3)
C12A 0.029(3) 0.042(4) 0.088(6) -0.035(5) 0.006(3) 0.007(4)
C13A 0.019(3) 0.017(3) 0.033(3) -0.001(2) 0.006(2) 0.004(2)
C14A 0.019(3) 0.024(3) 0.025(3) 0.002(2) 0.006(2) 0.003(2)
C15A 0.035(3) 0.015(3) 0.022(3) 0.001(2) 0.004(2) 0.000(2)
C16A 0.019(3) 0.012(3) 0.028(3) -0.001(2) -0.001(2) 0.006(2)
C17A 0.019(3) 0.023(3) 0.036(3) -0.006(2) 0.004(2) -0.001(2)
C18A 0.017(3) 0.057(4) 0.043(4) -0.009(3) 0.002(3) 0.004(3)
C19A 0.018(3) 0.021(3) 0.022(3) -0.001(2) 0.007(2) 0.005(2)
C20A 0.020(3) 0.020(3) 0.032(3) 0.002(2) 0.012(2) -0.002(2)
C21A 0.020(3) 0.014(3) 0.027(3) 0.002(2) 0.002(2) 0.007(2)
C22A 0.022(3) 0.021(3) 0.023(3) -0.003(2) 0.007(2) 0.006(2)
C23A 0.012(2) 0.029(3) 0.025(3) -0.002(2) 0.004(2) 0.002(2)
C24A 0.018(3) 0.047(4) 0.030(3) 0.001(3) 0.008(2) 0.007(3)
C25A 0.023(3) 0.026(3) 0.018(2) 0.002(2) 0.010(2) 0.001(2)
C26A 0.023(3) 0.018(3) 0.026(3) -0.002(2) 0.007(2) -0.002(2)
C27A 0.023(3) 0.022(3) 0.027(3) 0.000(2) 0.008(2) 0.002(2)
C28A 0.026(3) 0.020(3) 0.025(3) 0.003(2) 0.012(2) 0.002(2)
C29A 0.019(3) 0.025(3) 0.047(4) 0.010(3) 0.008(3) -0.001(2)
C30A 0.021(3) 0.042(4) 0.077(5) 0.019(4) 0.019(3) 0.003(3)
C31A 0.014(2) 0.015(3) 0.022(2) 0.003(2) 0.005(2) 0.0012(19)
C32A 0.013(2) 0.034(3) 0.024(3) -0.002(2) 0.006(2) -0.001(2)
C33A 0.026(3) 0.022(3) 0.028(3) 0.005(2) 0.014(2) 0.002(2)
C34A 0.025(3) 0.021(3) 0.023(3) 0.003(2) 0.011(2) 0.001(2)
C35A 0.011(2) 0.029(3) 0.027(3) -0.002(2) 0.002(2) -0.005(2)
C36A 0.019(3) 0.026(3) 0.037(3) -0.004(2) 0.006(2) 0.000(2)
C37A 0.019(3) 0.026(3) 0.027(3) -0.011(2) 0.007(2) -0.004(2)
C38A 0.013(2) 0.030(3) 0.023(3) -0.001(2) 0.003(2) 0.002(2)
C39A 0.023(3) 0.023(3) 0.031(3) -0.001(2) 0.012(2) -0.002(2)
C40A 0.022(3) 0.031(3) 0.023(3) -0.011(2) 0.007(2) -0.004(2)
C41A 0.021(3) 0.066(5) 0.021(3) -0.021(3) 0.003(2) 0.003(3)
C42A 0.023(4) 0.129(10) 0.056(5) -0.037(6) 0.009(3) -0.006(5)
O1W 0.036(2) 0.034(2) 0.038(2) -0.0034(19) 0.014(2) 0.0069(19)
O2W 0.059(3) 0.051(3) 0.035(3) 0.010(2) 0.000(2) -0.015(3)
O3W 0.047(3) 0.071(4) 0.060(3) 0.002(3) 0.026(2) 0.015(3)
O4W 0.053(4) 0.067(4) 0.098(5) -0.001(4) 0.016(3) -0.010(3)
O5W 0.081(5) 0.067(4) 0.078(4) 0.000(3) 0.035(4) 0.010(4)
O6W 0.051(3) 0.046(3) 0.057(3) 0.014(2) 0.031(3) 0.003(2)

loop_
_atom_type_symbol
_atom_type_description
_atom_type_scat_dispersion_real
_atom_type_scat_dispersion_imag
_atom_type_scat_source
C C 0.0181 0.0091 'International Tables Vol C Tables 4.2.6.8 and 6.1.1.4'
H H 0.0000 0.0000 'International Tables Vol C Tables 4.2.6.8 and 6.1.1.4'
Au Au -4.4197 7.2980 'International Tables Vol C Tables 4.2.6.8 and 6.1.1.4'
Cl Cl 0.3639 0.7018 'International Tables Vol C Tables 4.2.6.8 and 6.1.1.4'
Na Na 0.1353 0.1239 'International Tables Vol C Tables 4.2.6.8 and 6.1.1.4'
O O 0.0492 0.0322 'International Tables Vol C Tables 4.2.6.8 and 6.1.1.4'

loop_
_geom_angle_atom_site_label_1
_geom_angle_atom_site_label_2
_geom_angle_atom_site_label_3
_geom_angle
Cl1 Au1 Cl3 177.41(15)
Cl1 Au1 Cl4 87.43(14)
Cl2 Au1 Cl1 90.80(13)
Cl2 Au1 Cl3 90.80(10)
Cl2 Au1 Cl4 178.11(13)
Cl4 Au1 Cl3 90.94(13)
C40 O1 C1 116.3(4)
C4 O2 C5 112.8(4)
C2 O3 H3 109.5
C3 O4 H4 109.5
C6 O5 H5 109.5
C7 O6 C4 118.0(4)
C10 O7 C11 112.9(4)
C8 O8 H8 109.5
C9 O9 H9 109.5
C12 O10 H10 109.5
C10 O11 C13 118.4(4)
C16 O12 C17 113.3(4)
C14 O13 H13 109.5
C15 O14 H14 109.5
C18 O15 H15 109.5
C16 O16 C19 117.6(4)
C22 O17 C23 114.0(4)
C20 O18 H18 109.5
C21 O19 H19 109.5
C24 O20 H20 109.5
C22 O21 C25 117.2(4)
C28 O22 C29 113.8(4)
C26 O23 H23 109.5
C27 O24 H24 109.5
C30 O25 H25 109.5
C28 O26 C31 120.0(5)
C34 O27 C35 115.6(5)
C32 O28 H28 109.5
C33 O29 H29 109.5
C36 O30 H30 109.5
C34 O31 C37 117.9(5)
C40 O32 C41 114.3(5)
C38 O33 H33 109.5
C39 O34 H34 109.5
C42 O35 H35 109.5
O1 C1 H1 110.6
O1 C1 C2 105.8(4)
O1 C1 C5 108.6(5)
C2 C1 H1 110.6
C2 C1 C5 110.7(5)
C5 C1 H1 110.6
O3 C2 C1 109.2(5)
O3 C2 H2 109.0
O3 C2 C3 111.3(5)
C1 C2 H2 109.0
C1 C2 C3 109.3(5)
C3 C2 H2 109.0
O4 C3 C2 112.0(5)
O4 C3 H3A 108.0
O4 C3 C4 110.7(5)
C2 C3 H3A 108.0
C4 C3 C2 109.9(5)
C4 C3 H3A 108.0
O2 C4 C3 111.2(5)
O2 C4 H4A 109.4
O6 C4 O2 111.3(4)
O6 C4 C3 106.0(4)
O6 C4 H4A 109.4
C3 C4 H4A 109.4
O2 C5 C1 109.9(4)
O2 C5 H5A 109.5
O2 C5 C6 105.6(4)
C1 C5 H5A 109.5
C6 C5 C1 112.7(5)
C6 C5 H5A 109.5
O5 C6 C5 111.3(4)
O5 C6 H6A 109.4
O5 C6 H6B 109.4
C5 C6 H6A 109.4
C5 C6 H6B 109.4
H6A C6 H6B 108.0
O6 C7 H7 110.5
O6 C7 C8 107.5(4)
O6 C7 C11 109.1(4)
C8 C7 H7 110.5
C11 C7 H7 110.5
C11 C7 C8 108.8(4)
O8 C8 C7 108.3(4)
O8 C8 H8A 109.2
O8 C8 C9 111.0(5)
C7 C8 H8A 109.3
C9 C8 C7 109.8(5)
C9 C8 H8A 109.3
O9 C9 C8 111.3(5)
O9 C9 H9A 108.7
O9 C9 C10 109.5(4)
C8 C9 H9A 108.7
C8 C9 C10 109.8(5)
C10 C9 H9A 108.7
O7 C10 C9 110.7(4)
O7 C10 H10A 109.0
O11 C10 O7 110.9(4)
O11 C10 C9 108.3(4)
O11 C10 H10A 109.0
C9 C10 H10A 109.0
O7 C11 C7 109.0(5)
O7 C11 H11 108.6
O7 C11 C12 107.5(5)
C7 C11 H11 108.6
C12 C11 C7 114.3(5)
C12 C11 H11 108.6
O10 C12 C11 111.8(5)
O10 C12 H12A 109.3
O10 C12 H12B 109.3
C11 C12 H12A 109.3
C11 C12 H12B 109.3
H12A C12 H12B 107.9
O11 C13 H13A 110.1
O11 C13 C14 106.7(4)
O11 C13 C17 110.1(4)
C14 C13 H13A 110.1
C14 C13 C17 109.6(4)
C17 C13 H13A 110.1
O13 C14 C13 109.5(4)
O13 C14 H14A 109.5
O13 C14 C15 110.4(4)
C13 C14 H14A 109.5
C13 C14 C15 108.5(4)
C15 C14 H14A 109.5
O14 C15 C14 112.2(5)
O14 C15 H15A 108.9
O14 C15 C16 109.4(4)
C14 C15 H15A 108.9
C14 C15 C16 108.4(4)
C16 C15 H15A 108.9
O12 C16 O16 112.9(5)
O12 C16 C15 110.7(4)
O12 C16 H16 108.6
O16 C16 C15 107.4(4)
O16 C16 H16 108.6
C15 C16 H16 108.6
O12 C17 C13 109.6(5)
O12 C17 H17 109.4
O12 C17 C18 106.1(5)
C13 C17 H17 109.4
C18 C17 C13 112.9(5)
C18 C17 H17 109.4
O15 C18 C17 111.8(5)
O15 C18 H18A 109.3
O15 C18 H18B 109.3
C17 C18 H18A 109.3
C17 C18 H18B 109.3
H18A C18 H18B 107.9
O16 C19 H19A 109.7
O16 C19 C20 107.3(4)
O16 C19 C23 109.5(4)
C20 C19 H19A 109.7
C23 C19 H19A 109.7
C23 C19 C20 110.9(5)
O18 C20 C19 110.6(5)
O18 C20 H20A 109.7
O18 C20 C21 109.7(5)
C19 C20 H20A 109.7
C21 C20 C19 107.4(4)
C21 C20 H20A 109.7
O19 C21 C20 111.6(4)
O19 C21 H21 108.5
O19 C21 C22 109.9(5)
C20 C21 H21 108.5
C20 C21 C22 109.9(5)
C22 C21 H21 108.5
O17 C22 C21 110.3(5)
O17 C22 H22 109.1
O21 C22 O17 111.2(4)
O21 C22 C21 108.1(4)
O21 C22 H22 109.1
C21 C22 H22 109.1
O17 C23 C19 109.1(4)
O17 C23 H23A 109.7
O17 C23 C24 105.9(4)
C19 C23 H23A 109.7
C24 C23 C19 112.7(5)
C24 C23 H23A 109.7
O20 C24 C23 112.5(5)
O20 C24 H24A 109.1
O20 C24 H24B 109.1
C23 C24 H24A 109.1
C23 C24 H24B 109.1
H24A C24 H24B 107.8
O21 C25 H25A 109.2
O21 C25 C26 108.7(4)
O21 C25 C29 108.9(5)
C26 C25 H25A 109.2
C26 C25 C29 111.7(5)
C29 C25 H25A 109.2
O23 C26 C25 109.4(5)
O23 C26 H26 108.7
O23 C26 C27 110.6(5)
C25 C26 H26 108.7
C25 C26 C27 110.6(5)
C27 C26 H26 108.7
O24 C27 C26 112.0(5)
O24 C27 H27 107.9
O24 C27 C28 111.9(6)
C26 C27 H27 107.9
C28 C27 C26 109.1(5)
C28 C27 H27 107.9
O22 C28 O26 110.4(5)
O22 C28 C27 111.5(5)
O22 C28 H28A 108.9
O26 C28 C27 108.2(5)
O26 C28 H28A 108.9
C27 C28 H28A 108.9
O22 C29 C25 109.9(5)
O22 C29 H29A 107.5
O22 C29 C30 110.5(6)
C25 C29 H29A 107.5
C30 C29 C25 113.8(6)
C30 C29 H29A 107.5
O25 C30 C29 111.5(8)
O25 C30 H30A 109.3
O25 C30 H30B 109.3
C29 C30 H30A 109.3
C29 C30 H30B 109.3
H30A C30 H30B 108.0
O26 C31 H31 109.8
O26 C31 C32 107.8(5)
O26 C31 C35 108.0(5)
C32 C31 H31 109.8
C32 C31 C35 111.7(5)
C35 C31 H31 109.8
O28 C32 C31 109.2(5)
O28 C32 H32 109.0
O28 C32 C33 111.3(5)
C31 C32 H32 109.0
C31 C32 C33 109.2(5)
C33 C32 H32 109.0
O29 C33 C32 111.3(5)
O29 C33 H33A 108.4
O29 C33 C34 110.7(5)
C32 C33 H33A 108.4
C32 C33 C34 109.6(5)
C34 C33 H33A 108.4
O27 C34 O31 111.6(5)
O27 C34 C33 111.5(5)
O27 C34 H34A 108.9
O31 C34 C33 107.1(5)
O31 C34 H34A 108.9
C33 C34 H34A 108.9
O27 C35 C31 110.7(5)
O27 C35 H35A 109.1
O27 C35 C36 106.5(6)
C31 C35 H35A 109.1
C36 C35 C31 112.1(6)
C36 C35 H35A 109.1
O30 C36 C35 109.3(6)
O30 C36 H36A 109.8
O30 C36 H36B 109.8
C35 C36 H36A 109.8
C35 C36 H36B 109.8
H36A C36 H36B 108.3
O31 C37 H37 109.6
O31 C37 C38 106.6(5)
O31 C37 C41 111.4(5)
C38 C37 H37 109.6
C41 C37 H37 109.6
C41 C37 C38 110.0(5)
O33 C38 C37 110.2(5)
O33 C38 H38 110.2
O33 C38 C39 109.3(5)
C37 C38 H38 110.2
C39 C38 C37 106.8(5)
C39 C38 H38 110.2
O34 C39 C38 112.1(5)
O34 C39 H39 107.8
O34 C39 C40 110.6(5)
C38 C39 H39 107.8
C40 C39 C38 110.6(5)
C40 C39 H39 107.8
O1 C40 C39 107.2(5)
O1 C40 H40 109.4
O32 C40 O1 110.6(5)
O32 C40 C39 110.9(5)
O32 C40 H40 109.4
C39 C40 H40 109.4
O32 C41 C37 109.0(6)
O32 C41 H41 109.2
O32 C41 C42 107.0(6)
C37 C41 H41 109.2
C37 C41 C42 113.2(6)
C42 C41 H41 109.2
O35 C42 C41 109.0(8)
O35 C42 H42A 109.9
O35 C42 H42B 109.9
C41 C42 H42A 109.9
C41 C42 H42B 109.9
H42A C42 H42B 108.3
C40A O1A C1A 118.4(4)
C5A O2A C4A 113.7(4)
C2A O3A H3AA 109.5
C3A O4A H4AA 109.5
C6A O5A H5AA 109.5
C7A O6A C4A 119.2(5)
C10A O7A C11A 113.4(5)
C8A O8A H8AA 109.5
C9A O9A H9AA 109.5
C12A O10A H10B 109.5
C10A O11A C13A 117.9(4)
C16A O12A C17A 114.1(4)
C14A O13A H13B 109.5
C15A O14A H14B 109.5
C18A O15A H15B 109.5
C16A O16A C19A 118.2(4)
C22A O17A C23A 113.9(4)
C20A O18A H18C 109.5
C21A O19A H19B 109.5
C24A O20A H20B 109.5
C22A O21A C25A 119.7(4)
C28A O22A C29A 115.5(4)
C26A O23A H23B 109.5
C27A O24A H24C 109.5
C30A O25A H25B 109.5
C28A O26A C31A 117.0(4)
C34A O27A C35A 114.6(4)
C32A O28A H28B 109.5
C33A O29A H29B 109.5
C36A O30A H30C 109.5
C34A O31A C37A 117.9(4)
C40A O32A C41A 114.4(4)
C38A O33A H33B 109.5
C39A O34A H34B 109.5
C42A O35A H35B 109.5
O1A C1A H1A 110.0
O1A C1A C2A 105.6(4)
O1A C1A C5A 110.2(4)
C2A C1A H1A 110.0
C2A C1A C5A 111.1(5)
C5A C1A H1A 110.0
O3A C2A C1A 108.7(5)
O3A C2A H2A 109.9
O3A C2A C3A 109.5(5)
C1A C2A H2A 109.9
C1A C2A C3A 108.9(5)
C3A C2A H2A 109.9
O4A C3A C2A 111.9(5)
O4A C3A H3AB 108.9
O4A C3A C4A 110.1(5)
C2A C3A H3AB 108.9
C4A C3A C2A 108.3(5)
C4A C3A H3AB 108.9
O2A C4A C3A 110.4(5)
O2A C4A H4AB 109.7
O6A C4A O2A 110.8(5)
O6A C4A C3A 106.4(5)
O6A C4A H4AB 109.7
C3A C4A H4AB 109.7
O2A C5A C1A 111.6(5)
O2A C5A H5AB 108.8
O2A C5A C6A 106.4(5)
C1A C5A H5AB 108.8
C6A C5A C1A 112.3(5)
C6A C5A H5AB 108.8
O5A C6A C5A 111.7(5)
O5A C6A H6AA 109.3
O5A C6A H6AB 109.3
C5A C6A H6AA 109.3
C5A C6A H6AB 109.3
H6AA C6A H6AB 107.9
O6A C7A H7A 109.5
O6A C7A C8A 107.5(5)
O6A C7A C11A 110.1(6)
C8A C7A H7A 109.5
C11A C7A H7A 109.5
C11A C7A C8A 110.7(5)
O8A C8A C7A 109.2(5)
O8A C8A H8AB 108.7
O8A C8A C9A 112.5(6)
C7A C8A H8AB 108.7
C9A C8A C7A 108.9(5)
C9A C8A H8AB 108.7
O9A C9A C8A 112.4(6)
O9A C9A H9AB 107.8
O9A C9A C10A 110.4(5)
C8A C9A H9AB 107.8
C8A C9A C10A 110.5(6)
C10A C9A H9AB 107.8
O7A C10A C9A 110.7(5)
O7A C10A H10C 108.7
O11A C10A O7A 110.5(5)
O11A C10A C9A 109.4(5)
O11A C10A H10C 108.7
C9A C10A H10C 108.7
O7A C11A C7A 108.5(6)
O7A C11A H11A 109.6
O7A C11A C12A 106.4(6)
C7A C11A H11A 109.6
C12A C11A C7A 113.2(6)
C12A C11A H11A 109.6
O10A C12A C11A 113.5(9)
O10A C12A H12C 108.9
O10A C12A H12D 108.9
C11A C12A H12C 108.9
C11A C12A H12D 108.9
H12C C12A H12D 107.7
O11A C13A H13C 110.0
O11A C13A C14A 107.4(4)
O11A C13A C17A 111.2(5)
C14A C13A H13C 110.0
C14A C13A C17A 108.2(5)
C17A C13A H13C 110.0
O13A C14A C13A 109.2(4)
O13A C14A H14C 109.4
O13A C14A C15A 110.6(5)
C13A C14A H14C 109.4
C15A C14A C13A 108.6(4)
C15A C14A H14C 109.4
O14A C15A C14A 111.3(5)
O14A C15A H15C 107.7
O14A C15A C16A 110.8(4)
C14A C15A H15C 107.7
C16A C15A C14A 111.5(5)
C16A C15A H15C 107.7
O12A C16A O16A 110.4(4)
O12A C16A C15A 111.3(5)
O12A C16A H16A 109.0
O16A C16A C15A 108.2(4)
O16A C16A H16A 109.0
C15A C16A H16A 109.0
O12A C17A C13A 109.3(5)
O12A C17A H17A 107.5
O12A C17A C18A 107.4(5)
C13A C17A H17A 107.5
C18A C17A C13A 117.3(5)
C18A C17A H17A 107.5
O15A C18A C17A 114.7(6)
O15A C18A H18D 108.6
O15A C18A H18E 108.6
C17A C18A H18D 108.6
C17A C18A H18E 108.6
H18D C18A H18E 107.6
O16A C19A H19C 109.1
O16A C19A C20A 106.9(4)
O16A C19A C23A 110.0(4)
C20A C19A H19C 109.1
C23A C19A H19C 109.1
C23A C19A C20A 112.7(5)
O18A C20A C19A 108.6(4)
O18A C20A H20C 109.2
O18A C20A C21A 112.2(5)
C19A C20A H20C 109.2
C21A C20A C19A 108.5(4)
C21A C20A H20C 109.2
O19A C21A C20A 110.9(4)
O19A C21A H21A 108.8
O19A C21A C22A 109.9(4)
C20A C21A H21A 108.8
C20A C21A C22A 109.7(4)
C22A C21A H21A 108.8
O17A C22A C21A 109.7(4)
O17A C22A H22A 109.7
O21A C22A O17A 110.3(4)
O21A C22A C21A 107.6(4)
O21A C22A H22A 109.7
C21A C22A H22A 109.7
O17A C23A C19A 110.1(4)
O17A C23A H23C 108.9
O17A C23A C24A 106.4(4)
C19A C23A H23C 108.9
C24A C23A C19A 113.6(5)
C24A C23A H23C 108.9
O20A C24A C23A 111.6(5)
O20A C24A H24D 109.3
O20A C24A H24E 109.3
C23A C24A H24D 109.3
C23A C24A H24E 109.3
H24D C24A H24E 108.0
O21A C25A H25C 109.4
O21A C25A C26A 107.8(4)
O21A C25A C29A 108.4(4)
C26A C25A H25C 109.4
C26A C25A C29A 112.5(5)
C29A C25A H25C 109.4
O23A C26A C25A 110.3(5)
O23A C26A H26A 109.3
O23A C26A C27A 109.9(4)
C25A C26A H26A 109.3
C25A C26A C27A 108.8(4)
C27A C26A H26A 109.3
O24A C27A C26A 111.5(4)
O24A C27A H27A 108.4
O24A C27A C28A 110.2(4)
C26A C27A H27A 108.4
C26A C27A C28A 109.8(4)
C28A C27A H27A 108.4
O22A C28A O26A 111.6(5)
O22A C28A C27A 110.4(5)
O22A C28A H28C 108.8
O26A C28A C27A 108.4(4)
O26A C28A H28C 108.8
C27A C28A H28C 108.8
O22A C29A C25A 110.0(5)
O22A C29A H29C 109.6
O22A C29A C30A 105.0(5)
C25A C29A H29C 109.6
C30A C29A C25A 112.9(6)
C30A C29A H29C 109.6
O25A C30A C29A 111.1(6)
O25A C30A H30D 109.4
O25A C30A H30E 109.4
C29A C30A H30D 109.4
C29A C30A H30E 109.4
H30D C30A H30E 108.0
O26A C31A H31A 109.5
O26A C31A C32A 106.8(4)
O26A C31A C35A 110.2(4)
C32A C31A H31A 109.5
C32A C31A C35A 111.4(4)
C35A C31A H31A 109.5
O28A C32A C31A 108.7(4)
O28A C32A H32A 110.0
O28A C32A C33A 109.7(5)
C31A C32A H32A 110.0
C33A C32A C31A 108.3(4)
C33A C32A H32A 110.0
O29A C33A C32A 111.3(4)
O29A C33A H33C 108.5
O29A C33A C34A 110.9(5)
C32A C33A H33C 108.5
C32A C33A C34A 109.1(5)
C34A C33A H33C 108.5
O27A C34A O31A 111.8(4)
O27A C34A C33A 110.1(4)
O27A C34A H34C 109.1
O31A C34A C33A 107.5(4)
O31A C34A H34C 109.1
C33A C34A H34C 109.1
O27A C35A C31A 110.0(4)
O27A C35A H35C 109.6
O27A C35A C36A 105.7(4)
C31A C35A H35C 109.6
C36A C35A C31A 112.2(5)
C36A C35A H35C 109.6
O30A C36A C35A 111.0(5)
O30A C36A H36C 109.4
O30A C36A H36D 109.4
C35A C36A H36C 109.4
C35A C36A H36D 109.4
H36C C36A H36D 108.0
O31A C37A H37A 110.0
O31A C37A C38A 108.3(4)
O31A C37A C41A 109.7(5)
C38A C37A H37A 110.0
C38A C37A C41A 108.8(5)
C41A C37A H37A 110.0
O33A C38A C37A 110.2(5)
O33A C38A H38A 110.0
O33A C38A C39A 108.4(5)
C37A C38A H38A 110.0
C37A C38A C39A 108.1(4)
C39A C38A H38A 110.0
O34A C39A C38A 109.9(4)
O34A C39A H39A 109.0
O34A C39A C40A 109.9(4)
C38A C39A H39A 109.0
C40A C39A C38A 110.0(5)
C40A C39A H39A 109.0
O1A C40A O32A 109.5(5)
O1A C40A C39A 108.3(4)
O1A C40A H40A 109.0
O32A C40A C39A 111.9(5)
O32A C40A H40A 109.0
C39A C40A H40A 109.0
O32A C41A C37A 108.5(5)
O32A C41A H41A 107.4
O32A C41A C42A 109.6(6)
C37A C41A H41A 107.4
C42A C41A C37A 116.3(7)
C42A C41A H41A 107.4
O35A C42A C41A 109.5(9)
O35A C42A H42C 109.8
O35A C42A H42D 109.8
C41A C42A H42C 109.8
C41A C42A H42D 109.8
H42C C42A H42D 108.2
H1WA O1W H1WB 109.5(3)
H2WA O2W H2WB 109.5(3)
H3WA O3W H3WB 109.5(3)
H4WA O4W H4WB 109.5(3)
H5WA O5W H5WB 109.5(3)
H6WA O6W H6WB 109.5(3)

loop_
_geom_bond_atom_site_label_1
_geom_bond_atom_site_label_2
_geom_bond_distance
Au1 Cl1 2.273(3)
Au1 Cl2 2.270(3)
Au1 Cl3 2.285(2)
Au1 Cl4 2.276(3)
O1 C1 1.438(7)
O1 C40 1.422(8)
O2 C4 1.422(7)
O2 C5 1.449(7)
O3 H3 0.8400
O3 C2 1.415(7)
O4 H4 0.8400
O4 C3 1.415(7)
O5 H5 0.8400
O5 C6 1.418(7)
O6 C4 1.421(7)
O6 C7 1.403(7)
O7 C10 1.416(7)
O7 C11 1.447(7)
O8 H8 0.8400
O8 C8 1.430(7)
O9 H9 0.8400
O9 C9 1.413(7)
O10 H10 0.8400
O10 C12 1.403(8)
O11 C10 1.411(7)
O11 C13 1.416(7)
O12 C16 1.401(7)
O12 C17 1.446(7)
O13 H13 0.8400
O13 C14 1.407(7)
O14 H14 0.8400
O14 C15 1.407(7)
O15 H15 0.8400
O15 C18 1.431(9)
O16 C16 1.418(7)
O16 C19 1.432(7)
O17 C22 1.411(7)
O17 C23 1.447(7)
O18 H18 0.8400
O18 C20 1.423(7)
O19 H19 0.8400
O19 C21 1.417(7)
O20 H20 0.8400
O20 C24 1.402(8)
O21 C22 1.402(7)
O21 C25 1.422(7)
O22 C28 1.414(8)
O22 C29 1.437(8)
O23 H23 0.8400
O23 C26 1.438(7)
O24 H24 0.8400
O24 C27 1.431(8)
O25 H25 0.8400
O25 C30 1.373(11)
O26 C28 1.416(8)
O26 C31 1.439(8)
O27 C34 1.405(7)
O27 C35 1.417(8)
O28 H28 0.8400
O28 C32 1.433(8)
O29 H29 0.8400
O29 C33 1.430(7)
O30 H30 0.8400
O30 C36 1.453(10)
O31 C34 1.416(8)
O31 C37 1.432(8)
O32 C40 1.413(8)
O32 C41 1.438(9)
O33 H33 0.8400
O33 C38 1.420(7)
O34 H34 0.8400
O34 C39 1.421(7)
O35 H35 0.8400
O35 C42 1.453(15)
C1 H1 1.0000
C1 C2 1.508(7)
C1 C5 1.541(7)
C2 H2 1.0000
C2 C3 1.532(9)
C3 H3A 1.0000
C3 C4 1.510(8)
C4 H4A 1.0000
C5 H5A 1.0000
C5 C6 1.525(7)
C6 H6A 0.9900
C6 H6B 0.9900
C7 H7 1.0000
C7 C8 1.554(7)
C7 C11 1.548(8)
C8 H8A 1.0000
C8 C9 1.492(8)
C9 H9A 1.0000
C9 C10 1.536(8)
C10 H10A 1.0000
C11 H11 1.0000
C11 C12 1.503(8)
C12 H12A 0.9900
C12 H12B 0.9900
C13 H13A 1.0000
C13 C14 1.527(7)
C13 C17 1.539(8)
C14 H14A 1.0000
C14 C15 1.528(8)
C15 H15A 1.0000
C15 C16 1.546(8)
C16 H16 1.0000
C17 H17 1.0000
C17 C18 1.503(8)
C18 H18A 0.9900
C18 H18B 0.9900
C19 H19A 1.0000
C19 C20 1.536(8)
C19 C23 1.531(8)
C20 H20A 1.0000
C20 C21 1.521(8)
C21 H21 1.0000
C21 C22 1.526(8)
C22 H22 1.0000
C23 H23A 1.0000
C23 C24 1.516(8)
C24 H24A 0.9900
C24 H24B 0.9900
C25 H25A 1.0000
C25 C26 1.491(8)
C25 C29 1.544(9)
C26 H26 1.0000
C26 C27 1.515(9)
C27 H27 1.0000
C27 C28 1.502(10)
C28 H28A 1.0000
C29 H29A 1.0000
C29 C30 1.503(10)
C30 H30A 0.9900
C30 H30B 0.9900
C31 H31 1.0000
C31 C32 1.502(9)
C31 C35 1.551(9)
C32 H32 1.0000
C32 C33 1.514(9)
C33 H33A 1.0000
C33 C34 1.517(9)
C34 H34A 1.0000
C35 H35A 1.0000
C35 C36 1.510(9)
C36 H36A 0.9900
C36 H36B 0.9900
C37 H37 1.0000
C37 C38 1.538(8)
C37 C41 1.500(9)
C38 H38 1.0000
C38 C39 1.535(8)
C39 H39 1.0000
C39 C40 1.523(9)
C40 H40 1.0000
C41 H41 1.0000
C41 C42 1.521(11)
C42 H42A 0.9900
C42 H42B 0.9900
O1A C1A 1.438(7)
O1A C40A 1.401(8)
O2A C4A 1.418(8)
O2A C5A 1.414(8)
O3A H3AA 0.8400
O3A C2A 1.414(7)
O4A H4AA 0.8400
O4A C3A 1.420(8)
O5A H5AA 0.8400
O5A C6A 1.428(8)
O6A C4A 1.417(7)
O6A C7A 1.416(7)
O7A C10A 1.433(8)
O7A C11A 1.438(9)
O8A H8AA 0.8400
O8A C8A 1.420(8)
O9A H9AA 0.8400
O9A C9A 1.407(9)
O10A H10B 0.8400
O10A C12A 1.351(11)
O11A C10A 1.405(8)
O11A C13A 1.419(7)
O12A C16A 1.419(7)
O12A C17A 1.435(7)
O13A H13B 0.8400
O13A C14A 1.430(7)
O14A H14B 0.8400
O14A C15A 1.421(7)
O15A H15B 0.8400
O15A C18A 1.385(9)
O16A C16A 1.424(6)
O16A C19A 1.444(7)
O17A C22A 1.417(7)
O17A C23A 1.439(7)
O18A H18C 0.8400
O18A C20A 1.429(7)
O19A H19B 0.8400
O19A C21A 1.434(6)
O20A H20B 0.8400
O20A C24A 1.443(8)
O21A C22A 1.405(7)
O21A C25A 1.441(6)
O22A C28A 1.389(7)
O22A C29A 1.436(7)
O23A H23B 0.8400
O23A C26A 1.435(7)
O24A H24C 0.8400
O24A C27A 1.429(7)
O25A H25B 0.8400
O25A C30A 1.441(11)
O26A C28A 1.421(7)
O26A C31A 1.424(7)
O27A C34A 1.406(7)
O27A C35A 1.451(7)
O28A H28B 0.8400
O28A C32A 1.426(7)
O29A H29B 0.8400
O29A C33A 1.422(7)
O30A H30C 0.8400
O30A C36A 1.452(8)
O31A C34A 1.415(7)
O31A C37A 1.423(7)
O32A C40A 1.408(7)
O32A C41A 1.447(7)
O33A H33B 0.8400
O33A C38A 1.440(7)
O34A H34B 0.8400
O34A C39A 1.426(7)
O35A H35B 0.8400
O35A C42A 1.350(16)
C1A H1A 1.0000
C1A C2A 1.513(8)
C1A C5A 1.537(8)
C2A H2A 1.0000
C2A C3A 1.534(9)
C3A H3AB 1.0000
C3A C4A 1.530(8)
C4A H4AB 1.0000
C5A H5AB 1.0000
C5A C6A 1.519(9)
C6A H6AA 0.9900
C6A H6AB 0.9900
C7A H7A 1.0000
C7A C8A 1.544(9)
C7A C11A 1.539(10)
C8A H8AB 1.0000
C8A C9A 1.496(9)
C9A H9AB 1.0000
C9A C10A 1.510(10)
C10A H10C 1.0000
C11A H11A 1.0000
C11A C12A 1.492(10)
C12A H12C 0.9900
C12A H12D 0.9900
C13A H13C 1.0000
C13A C14A 1.537(7)
C13A C17A 1.542(8)
C14A H14C 1.0000
C14A C15A 1.526(8)
C15A H15C 1.0000
C15A C16A 1.507(8)
C16A H16A 1.0000
C17A H17A 1.0000
C17A C18A 1.506(8)
C18A H18D 0.9900
C18A H18E 0.9900
C19A H19C 1.0000
C19A C20A 1.523(7)
C19A C23A 1.517(8)
C20A H20C 1.0000
C20A C21A 1.498(8)
C21A H21A 1.0000
C21A C22A 1.509(8)
C22A H22A 1.0000
C23A H23C 1.0000
C23A C24A 1.515(7)
C24A H24D 0.9900
C24A H24E 0.9900
C25A H25C 1.0000
C25A C26A 1.491(8)
C25A C29A 1.528(8)
C26A H26A 1.0000
C26A C27A 1.521(8)
C27A H27A 1.0000
C27A C28A 1.532(8)
C28A H28C 1.0000
C29A H29C 1.0000
C29A C30A 1.508(9)
C30A H30D 0.9900
C30A H30E 0.9900
C31A H31A 1.0000
C31A C32A 1.524(7)
C31A C35A 1.531(7)
C32A H32A 1.0000
C32A C33A 1.520(8)
C33A H33C 1.0000
C33A C34A 1.530(8)
C34A H34C 1.0000
C35A H35C 1.0000
C35A C36A 1.514(8)
C36A H36C 0.9900
C36A H36D 0.9900
C37A H37A 1.0000
C37A C38A 1.527(7)
C37A C41A 1.546(9)
C38A H38A 1.0000
C38A C39A 1.540(8)
C39A H39A 1.0000
C39A C40A 1.522(8)
C40A H40A 1.0000
C41A H41A 1.0000
C41A C42A 1.484(10)
C42A H42C 0.9900
C42A H42D 0.9900
O1W H1WA 0.8700(15)
O1W H1WB 0.8700(15)
O2W H2WA 0.8700(15)
O2W H2WB 0.8700(15)
O3W H3WA 0.8701(15)
O3W H3WB 0.8701(15)
O4W H4WA 0.8700(15)
O4W H4WB 0.8701(15)
O5W H5WA 0.8700(15)
O5W H5WB 0.8700(15)
O6W H6WA 0.8700(16)
O6W H6WB 0.8700(15)

loop_
_geom_hbond_atom_site_label_D
_geom_hbond_atom_site_label_H
_geom_hbond_atom_site_label_A
_geom_hbond_distance_DH
_geom_hbond_distance_HA
_geom_hbond_distance_DA
_geom_hbond_angle_DHA
_geom_hbond_site_symmetry_A
O3 H3 O28A 0.84 2.00 2.705(6) 140.8 .
O4 H4 O8 0.84 2.12 2.877(6) 149.5 .
O5 H5 O15 0.84 1.92 2.733(6) 162.2 2_254
O9 H9 O13 0.84 2.11 2.839(6) 145.0 .
O10 H10 O2W 0.84 2.03 2.769(7) 146.6 1_454
O15 H15 O5 0.84 1.90 2.733(6) 171.7 2_244
O20 H20 O5A 0.84 2.07 2.835(6) 150.8 2_345
O28 H28 O24 0.84 1.97 2.803(7) 168.4 .
O29 H29 O19 0.84 2.02 2.772(6) 148.0 2_355
O30 H30 O4W 0.84 1.98 2.813(10) 170.2 1_455
O33 H33 O29 0.84 2.02 2.836(6) 164.8 .
O34 H34 O3 0.84 2.20 2.844(6) 133.1 .
O35 H35 O35A 0.84 1.88 2.712(10) 174.3 1_455
O3A H3AA O28 0.84 1.92 2.724(6) 158.7 .
O4A H4AA O8A 0.84 2.04 2.853(6) 161.4 .
O5A H5AA O20 0.84 2.08 2.835(6) 148.5 2_355
O8A H8AA O23 0.84 1.98 2.810(6) 169.4 .
O9A H9AA O13A 0.84 2.03 2.836(6) 161.3 .
O10A H10B O2W 0.84 2.04 2.762(10) 143.7 .
O13A H13B O18 0.84 1.97 2.806(6) 172.6 .
O14A H14B O18A 0.84 2.01 2.832(6) 166.4 .
O15A H15B O4W 0.84 1.98 2.795(11) 161.8 2_445
O18A H18C O13 0.84 1.92 2.751(6) 167.6 .
O19A H19B O29A 0.84 1.96 2.789(6) 171.6 2_344
O23A H23B O19A 0.84 1.95 2.778(6) 171.3 .
O25A H25B O3W 0.84 1.94 2.754(9) 164.1 .
O28A H28B O24A 0.84 2.16 2.794(6) 132.7 .
O29A H29B O19A 0.84 1.95 2.789(6) 172.9 2_354
O30A H30C O6W 0.84 2.21 2.747(7) 122.1 .
O33A H33B O29A 0.84 1.96 2.793(6) 170.2 .
O34A H34B O3A 0.84 2.10 2.900(6) 157.8 .
O3W H3WA O6W 0.8701(15) 2.12(4) 2.788(8) 133(5) .
O4W H4WA O30 0.8700(15) 1.975(19) 2.813(10) 162(5) 1_655
O4W H4WB O15A 0.8701(15) 2.11(4) 2.795(11) 135(5) 2_455
O6W H6WB O1W 0.8700(15) 1.93(4) 2.696(7) 146(6) 2_454

loop_
_geom_torsion_atom_site_label_1
_geom_torsion_atom_site_label_2
_geom_torsion_atom_site_label_3
_geom_torsion_atom_site_label_4
_geom_torsion
O1 C1 C2 O3 -66.0(6)
O1 C1 C2 C3 172.0(4)
O1 C1 C5 O2 -171.5(4)
O1 C1 C5 C6 71.0(6)
O2 C5 C6 O5 -61.1(6)
O3 C2 C3 O4 60.6(6)
O3 C2 C3 C4 -175.9(4)
O4 C3 C4 O2 -178.0(5)
O4 C3 C4 O6 60.9(6)
O6 C7 C8 O8 -64.6(5)
O6 C7 C8 C9 174.1(4)
O6 C7 C11 O7 -174.2(4)
O6 C7 C11 C12 65.5(6)
O7 C11 C12 O10 -65.0(6)
O8 C8 C9 O9 63.3(6)
O8 C8 C9 C10 -175.3(4)
O9 C9 C10 O7 -179.8(4)
O9 C9 C10 O11 58.4(6)
O11 C13 C14 O13 -62.7(5)
O11 C13 C14 C15 176.8(4)
O11 C13 C17 O12 -174.2(4)
O11 C13 C17 C18 67.7(6)
O12 C17 C18 O15 -60.3(6)
O13 C14 C15 O14 61.7(6)
O13 C14 C15 C16 -177.3(4)
O14 C15 C16 O12 -178.2(4)
O14 C15 C16 O16 58.2(6)
O16 C19 C20 O18 -64.2(5)
O16 C19 C20 C21 176.2(4)
O16 C19 C23 O17 -174.4(4)
O16 C19 C23 C24 68.3(6)
O17 C23 C24 O20 -62.4(6)
O18 C20 C21 O19 60.5(6)
O18 C20 C21 C22 -177.3(4)
O19 C21 C22 O17 -177.6(4)
O19 C21 C22 O21 60.6(6)
O21 C25 C26 O23 -65.0(6)
O21 C25 C26 C27 173.0(5)
O21 C25 C29 O22 -172.2(5)
O21 C25 C29 C30 63.3(8)
O22 C29 C30 O25 -70.4(8)
O23 C26 C27 O24 59.3(7)
O23 C26 C27 C28 -176.2(5)
O24 C27 C28 O22 -177.3(5)
O24 C27 C28 O26 61.0(7)
O26 C31 C32 O28 -65.8(6)
O26 C31 C32 C33 172.2(5)
O26 C31 C35 O27 -169.5(4)
O26 C31 C35 C36 71.7(7)
O27 C35 C36 O30 -54.5(7)
O28 C32 C33 O29 60.2(7)
O28 C32 C33 C34 -177.0(5)
O29 C33 C34 O27 -179.3(5)
O29 C33 C34 O31 58.3(6)
O31 C37 C38 O33 -61.7(6)
O31 C37 C38 C39 179.8(5)
O31 C37 C41 O32 -178.4(5)
O31 C37 C41 C42 62.7(9)
O32 C41 C42 O35 -66.4(9)
O33 C38 C39 O34 61.4(7)
O33 C38 C39 C40 -174.7(5)
O34 C39 C40 O1 59.2(7)
O34 C39 C40 O32 179.9(5)
C1 O1 C40 O32 112.7(5)
C1 O1 C40 C39 -126.3(5)
C1 C2 C3 O4 -178.7(5)
C1 C2 C3 C4 -55.2(6)
C1 C5 C6 O5 58.9(6)
C2 C1 C5 O2 -55.8(6)
C2 C1 C5 C6 -173.3(5)
C2 C3 C4 O2 57.7(6)
C2 C3 C4 O6 -63.4(6)
C4 O2 C5 C1 58.5(6)
C4 O2 C5 C6 -179.6(4)
C4 O6 C7 C8 127.0(5)
C4 O6 C7 C11 -115.2(5)
C5 O2 C4 O6 57.7(6)
C5 O2 C4 C3 -60.3(6)
C5 C1 C2 O3 176.6(5)
C5 C1 C2 C3 54.6(6)
C7 O6 C4 O2 105.7(5)
C7 O6 C4 C3 -133.3(5)
C7 C8 C9 O9 -177.0(4)
C7 C8 C9 C10 -55.6(6)
C7 C11 C12 O10 56.2(7)
C8 C7 C11 O7 -57.3(6)
C8 C7 C11 C12 -177.6(5)
C8 C9 C10 O7 57.7(6)
C8 C9 C10 O11 -64.0(6)
C10 O7 C11 C7 61.5(6)
C10 O7 C11 C12 -174.0(5)
C10 O11 C13 C14 132.2(4)
C10 O11 C13 C17 -108.9(5)
C11 O7 C10 O11 58.9(6)
C11 O7 C10 C9 -61.3(6)
C11 C7 C8 O8 177.5(4)
C11 C7 C8 C9 56.2(6)
C13 O11 C10 O7 112.3(5)
C13 O11 C10 C9 -126.1(5)
C13 C14 C15 O14 -178.3(4)
C13 C14 C15 C16 -57.4(6)
C13 C17 C18 O15 59.7(6)
C14 C13 C17 O12 -57.1(6)
C14 C13 C17 C18 -175.2(5)
C14 C15 C16 O12 59.1(6)
C14 C15 C16 O16 -64.5(5)
C16 O12 C17 C13 59.8(6)
C16 O12 C17 C18 -178.0(5)
C16 O16 C19 C20 129.3(5)
C16 O16 C19 C23 -110.3(5)
C17 O12 C16 O16 59.3(6)
C17 O12 C16 C15 -61.1(6)
C17 C13 C14 O13 178.0(4)
C17 C13 C14 C15 57.5(6)
C19 O16 C16 O12 113.5(5)
C19 O16 C16 C15 -124.3(5)
C19 C20 C21 O19 -179.2(4)
C19 C20 C21 C22 -57.1(6)
C19 C23 C24 O20 56.8(6)
C20 C19 C23 O17 -56.2(6)
C20 C19 C23 C24 -173.5(5)
C20 C21 C22 O17 59.2(6)
C20 C21 C22 O21 -62.5(6)
C22 O17 C23 C19 58.6(6)
C22 O17 C23 C24 -179.9(4)
C22 O21 C25 C26 126.0(5)
C22 O21 C25 C29 -112.2(5)
C23 O17 C22 O21 59.5(6)
C23 O17 C22 C21 -60.4(6)
C23 C19 C20 O18 176.3(4)
C23 C19 C20 C21 56.6(6)
C25 O21 C22 O17 111.7(5)
C25 O21 C22 C21 -127.1(5)
C25 C26 C27 O24 -179.4(5)
C25 C26 C27 C28 -54.9(7)
C25 C29 C30 O25 53.8(8)
C26 C25 C29 O22 -52.2(7)
C26 C25 C29 C30 -176.7(6)
C26 C27 C28 O22 58.1(6)
C26 C27 C28 O26 -63.6(6)
C28 O22 C29 C25 56.0(7)
C28 O22 C29 C30 -177.6(6)
C28 O26 C31 C32 125.7(6)
C28 O26 C31 C35 -113.6(6)
C29 O22 C28 O26 59.9(7)
C29 O22 C28 C27 -60.5(7)
C29 C25 C26 O23 174.9(5)
C29 C25 C26 C27 52.9(7)
C31 O26 C28 O22 112.4(6)
C31 O26 C28 C27 -125.3(6)
C31 C32 C33 O29 -179.1(5)
C31 C32 C33 C34 -56.3(6)
C31 C35 C36 O30 66.7(8)
C32 C31 C35 O27 -51.2(7)
C32 C31 C35 C36 -170.0(5)
C32 C33 C34 O27 57.5(6)
C32 C33 C34 O31 -64.9(6)
C34 O27 C35 C31 53.2(7)
C34 O27 C35 C36 175.4(5)
C34 O31 C37 C38 128.4(5)
C34 O31 C37 C41 -111.6(6)
C35 O27 C34 O31 62.3(7)
C35 O27 C34 C33 -57.4(7)
C35 C31 C32 O28 175.8(5)
C35 C31 C32 C33 53.8(7)
C37 O31 C34 O27 106.9(6)
C37 O31 C34 C33 -130.8(5)
C37 C38 C39 O34 -179.5(5)
C37 C38 C39 C40 -55.5(7)
C37 C41 C42 O35 53.6(10)
C38 C37 C41 O32 -60.5(7)
C38 C37 C41 C42 -179.4(7)
C38 C39 C40 O1 -65.6(6)
C38 C39 C40 O32 55.2(7)
C40 O1 C1 C2 133.0(5)
C40 O1 C1 C5 -108.2(5)
C40 O32 C41 C37 60.3(7)
C40 O32 C41 C42 -177.0(6)
C41 O32 C40 O1 61.1(7)
C41 O32 C40 C39 -57.6(7)
C41 C37 C38 O33 177.5(5)
C41 C37 C38 C39 58.9(7)
O1A C1A C2A O3A -67.4(6)
O1A C1A C2A C3A 173.4(4)
O1A C1A C5A O2A -169.5(4)
O1A C1A C5A C6A 71.2(6)
O2A C5A C6A O5A -58.3(6)
O3A C2A C3A O4A 62.6(6)
O3A C2A C3A C4A -175.9(5)
O4A C3A C4A O2A -177.3(4)
O4A C3A C4A O6A 62.4(6)
O6A C7A C8A O8A -61.3(6)
O6A C7A C8A C9A 175.5(5)
O6A C7A C11A O7A -175.0(5)
O6A C7A C11A C12A 67.2(8)
O7A C11A C12A O10A -63.7(8)
O8A C8A C9A O9A 59.9(7)
O8A C8A C9A C10A -176.3(5)
O9A C9A C10A O7A -177.2(5)
O9A C9A C10A O11A 60.8(7)
O11A C13A C14A O13A -61.9(6)
O11A C13A C14A C15A 177.4(4)
O11A C13A C17A O12A -177.5(4)
O11A C13A C17A C18A 60.0(7)
O12A C17A C18A O15A -55.2(8)
O13A C14A C15A O14A 61.0(6)
O13A C14A C15A C16A -174.6(4)
O14A C15A C16A O12A 178.4(4)
O14A C15A C16A O16A 57.0(6)
O16A C19A C20A O18A -64.0(6)
O16A C19A C20A C21A 173.9(4)
O16A C19A C23A O17A -170.2(4)
O16A C19A C23A C24A 70.6(6)
O17A C23A C24A O20A -67.4(6)
O18A C20A C21A O19A 61.6(6)
O18A C20A C21A C22A -176.9(4)
O19A C21A C22A O17A -176.5(4)
O19A C21A C22A O21A 63.5(5)
O21A C25A C26A O23A -66.0(5)
O21A C25A C26A C27A 173.4(4)
O21A C25A C29A O22A -171.3(4)
O21A C25A C29A C30A 71.7(7)
O22A C29A C30A O25A -60.3(7)
O23A C26A C27A O24A 61.3(6)
O23A C26A C27A C28A -176.4(4)
O24A C27A C28A O22A -179.2(4)
O24A C27A C28A O26A 58.2(6)
O26A C31A C32A O28A -65.1(5)
O26A C31A C32A C33A 175.8(4)
O26A C31A C35A O27A -171.5(4)
O26A C31A C35A C36A 71.2(6)
O27A C35A C36A O30A -63.0(6)
O28A C32A C33A O29A 61.1(6)
O28A C32A C33A C34A -176.2(4)
O29A C33A C34A O27A -177.1(4)
O29A C33A C34A O31A 60.8(6)
O31A C37A C38A O33A -63.2(6)
O31A C37A C38A C39A 178.5(5)
O31A C37A C41A O32A -178.5(5)
O31A C37A C41A C42A 57.5(8)
O32A C41A C42A O35A -53.1(11)
O33A C38A C39A O34A 63.6(6)
O33A C38A C39A C40A -175.3(4)
O34A C39A C40A O1A 54.8(6)
O34A C39A C40A O32A 175.6(4)
C1A O1A C40A O32A 111.0(5)
C1A O1A C40A C39A -126.7(5)
C1A C2A C3A O4A -178.7(5)
C1A C2A C3A C4A -57.2(6)
C1A C5A C6A O5A 64.0(7)
C2A C1A C5A O2A -52.8(6)
C2A C1A C5A C6A -172.1(5)
C2A C3A C4A O2A 60.2(6)
C2A C3A C4A O6A -60.1(6)
C4A O2A C5A C1A 56.3(6)
C4A O2A C5A C6A 179.1(4)
C4A O6A C7A C8A 124.1(5)
C4A O6A C7A C11A -115.3(6)
C5A O2A C4A O6A 56.8(6)
C5A O2A C4A C3A -60.8(6)
C5A C1A C2A O3A 173.1(5)
C5A C1A C2A C3A 53.9(6)
C7A O6A C4A O2A 106.1(6)
C7A O6A C4A C3A -133.8(6)
C7A C8A C9A O9A -178.9(5)
C7A C8A C9A C10A -55.1(7)
C7A C11A C12A O10A 55.4(9)
C8A C7A C11A O7A -56.3(6)
C8A C7A C11A C12A -174.1(6)
C8A C9A C10A O7A 57.8(7)
C8A C9A C10A O11A -64.2(7)
C10A O7A C11A C7A 59.7(7)
C10A O7A C11A C12A -178.1(6)
C10A O11A C13A C14A 128.1(5)
C10A O11A C13A C17A -113.6(6)
C11A O7A C10A O11A 60.3(7)
C11A O7A C10A C9A -61.1(7)
C11A C7A C8A O8A 178.4(5)
C11A C7A C8A C9A 55.2(7)
C13A O11A C10A O7A 110.4(5)
C13A O11A C10A C9A -127.4(5)
C13A C14A C15A O14A -179.1(4)
C13A C14A C15A C16A -54.7(6)
C13A C17A C18A O15A 68.2(8)
C14A C13A C17A O12A -59.8(6)
C14A C13A C17A C18A 177.7(5)
C14A C15A C16A O12A 53.7(6)
C14A C15A C16A O16A -67.7(5)
C16A O12A C17A C13A 60.9(6)
C16A O12A C17A C18A -170.9(5)
C16A O16A C19A C20A 132.5(5)
C16A O16A C19A C23A -104.8(5)
C17A O12A C16A O16A 62.6(6)
C17A O12A C16A C15A -57.5(6)
C17A C13A C14A O13A 178.0(4)
C17A C13A C14A C15A 57.2(6)
C19A O16A C16A O12A 113.1(5)
C19A O16A C16A C15A -124.9(5)
C19A C20A C21A O19A -178.4(4)
C19A C20A C21A C22A -56.9(6)
C19A C23A C24A O20A 53.9(6)
C20A C19A C23A O17A -51.0(6)
C20A C19A C23A C24A -170.2(5)
C20A C21A C22A O17A 61.4(6)
C20A C21A C22A O21A -58.6(5)
C22A O17A C23A C19A 55.6(6)
C22A O17A C23A C24A 179.1(5)
C22A O21A C25A C26A 122.7(5)
C22A O21A C25A C29A -115.3(5)
C23A O17A C22A O21A 57.1(6)
C23A O17A C22A C21A -61.2(6)
C23A C19A C20A O18A 175.1(5)
C23A C19A C20A C21A 52.9(6)
C25A O21A C22A O17A 112.5(5)
C25A O21A C22A C21A -128.0(5)
C25A C26A C27A O24A -177.9(4)
C25A C26A C27A C28A -55.6(6)
C25A C29A C30A O25A 59.6(7)
C26A C25A C29A O22A -52.3(6)
C26A C25A C29A C30A -169.2(5)
C26A C27A C28A O22A 57.6(6)
C26A C27A C28A O26A -64.9(6)
C28A O22A C29A C25A 55.3(6)
C28A O22A C29A C30A 177.1(5)
C28A O26A C31A C32A 129.3(5)
C28A O26A C31A C35A -109.6(5)
C29A O22A C28A O26A 62.0(6)
C29A O22A C28A C27A -58.6(6)
C29A C25A C26A O23A 174.6(5)
C29A C25A C26A C27A 54.0(6)
C31A O26A C28A O22A 111.9(5)
C31A O26A C28A C27A -126.4(5)
C31A C32A C33A O29A 179.6(4)
C31A C32A C33A C34A -57.7(6)
C31A C35A C36A O30A 56.9(6)
C32A C31A C35A O27A -53.2(6)
C32A C31A C35A C36A -170.6(5)
C32A C33A C34A O27A 60.0(6)
C32A C33A C34A O31A -62.1(5)
C34A O27A C35A C31A 56.2(6)
C34A O27A C35A C36A 177.6(4)
C34A O31A C37A C38A 122.9(5)
C34A O31A C37A C41A -118.5(5)
C35A O27A C34A O31A 59.5(6)
C35A O27A C34A C33A -60.0(6)
C35A C31A C32A O28A 174.6(5)
C35A C31A C32A C33A 55.5(6)
C37A O31A C34A O27A 110.0(5)
C37A O31A C34A C33A -129.0(5)
C37A C38A C39A O34A -176.9(5)
C37A C38A C39A C40A -55.9(6)
C37A C41A C42A O35A 70.3(10)
C38A C37A C41A O32A -60.1(7)
C38A C37A C41A C42A 175.9(7)
C38A C39A C40A O1A -66.3(6)
C38A C39A C40A O32A 54.5(6)
C40A O1A C1A C2A 136.2(5)
C40A O1A C1A C5A -103.7(5)
C40A O32A C41A C37A 59.9(7)
C40A O32A C41A C42A -172.2(7)
C41A O32A C40A O1A 62.3(6)
C41A O32A C40A C39A -57.7(7)
C41A C37A C38A O33A 177.5(5)
C41A C37A C38A C39A 59.2(6)

loop_
_smtbx_masks_void_nr
_smtbx_masks_void_average_x
_smtbx_masks_void_average_y
_smtbx_masks_void_average_z
_smtbx_masks_void_volume
_smtbx_masks_void_count_electrons
1 -0.041 0.047 0.236 531.2 155.3
2 0.051 -0.003 0.752 417.4 197.3
3 -0.409 0.497 0.248 417.4 197.7
4 0.041 0.547 0.764 531.2 155.8
